data_7710154
loop_
_publ_author_name
'Baranov, Mark'
'Polin, Libi'
'Leffler, Nitai'
'Leitus, Gregory'
'Shames, Alexander I.'
'Weinstock, Ira A.'

_publ_section_title
;
 All-inorganic ferric wheel based on hexaniobate-anion linkers
;
_journal_name_full 'Dalton Transactions'
_journal_paper_doi 10.1039/D2DT00971D
_journal_year 2022
_chemical_formula_moiety 'Fe8 Li18 Nb48 O162, 52(O), Li8 O2, 1.571(Li14)'
_chemical_formula_sum 'Fe8 Li48 Nb48 O216'
_chemical_formula_weight 8695.60
_space_group_crystal_system orthorhombic
_space_group_IT_number 56
_space_group_name_Hall '-P 2ab 2ac'
_space_group_name_H-M_alt 'P c c n'
_audit_creation_date 2021-04-05
_audit_creation_method
;
Olex2 1.3
(compiled 2020.11.12 svn.r5f609507 for OlexSys, GUI svn.r6226)
;
_audit_update_record
;
2021-04-05 deposited with the CCDC.	2022-01-03 downloaded from the CCDC.
;
_cell_angle_alpha 90
_cell_angle_beta 90
_cell_angle_gamma 90
_cell_formula_units_Z 4
_cell_length_a 22.5729(6)
_cell_length_b 32.4190(3)
_cell_length_c 43.4373(5)
_cell_measurement_reflns_used 35767
_cell_measurement_temperature 100.01(10)
_cell_measurement_theta_max 76.4080
_cell_measurement_theta_min 4.0960
_cell_volume 31787.0(10)
_computing_cell_refinement 'CrysAlisPro 1.171.39.46 (Rigaku OD, 2018)'
_computing_data_collection 'CrysAlisPro 1.171.39.46 (Rigaku OD, 2018)'
_computing_data_reduction 'CrysAlisPro 1.171.39.46 (Rigaku OD, 2018)'
_computing_molecular_graphics 'Olex2 1.3 (Dolomanov et al., 2009)'
_computing_publication_material 'Olex2 1.3 (Dolomanov et al., 2009)'
_computing_structure_refinement 'SHELXL 2018/3 (Sheldrick, 2015)'
_computing_structure_solution 'SHELXT 2014/5 (Sheldrick, 2014)'
_diffrn_ambient_environment N~2~
_diffrn_ambient_temperature 100.01(10)
_diffrn_detector 'CCD plate'
_diffrn_measured_fraction_theta_full 0.986
_diffrn_measured_fraction_theta_max 0.980
_diffrn_measurement_details
;
List of Runs (angles in degrees, time in seconds):

  # Type    Start    End  Width  t~exp~   \w     \q     \k     \f   Frames
#--------------------------------------------------------------------------
  1  \w     19.00 130.00   0.30   10.00    --   45.10  57.00 150.00  370
  2  \w      5.00 118.10   0.30   10.00    --   45.10  57.00   0.00  377
  3  \w     33.00 128.10   0.30   10.00    --   45.10  57.00  60.00  317
  4  \w     -1.00  30.20   0.30   10.00    --   45.10 -77.00-120.00  104
  5  \w     57.00  85.20   0.30   10.00    --   45.10 -77.00-120.00   94
  6  \w     99.00 133.20   0.30   60.00    --  114.00 -77.00  30.00  114
  7  \w     54.00 119.10   0.30   60.00    --  114.00 -77.00-120.00  217
  8  \w     25.00 157.00   0.30   60.00    --  114.00 -77.00   0.00  440
  9  \w     80.00 107.00   0.30   60.00    --  114.00 -77.00 -60.00   90
 10  \w     25.00 127.00   0.30   60.00    --  114.00 -50.00 120.00  340
 11  \w     33.00  75.00   0.30   60.00    --  114.00 -77.00  30.00  140
 12  \w     38.00 123.20   0.30   60.00    --  114.00 -38.00 120.00  284
;
_diffrn_measurement_device 'four-circle diffractometer'
_diffrn_measurement_device_type 'XtaLAB AFC12 (RINC): Kappa dual home/near'
_diffrn_measurement_method '\w scans'
_diffrn_orient_matrix_type 'CrysAlisPro convention (1999,Acta A55,543-557)'
_diffrn_orient_matrix_UB_11 0.0496558000
_diffrn_orient_matrix_UB_12 0.0296620000
_diffrn_orient_matrix_UB_13 0.0100069000
_diffrn_orient_matrix_UB_21 -0.0451900000
_diffrn_orient_matrix_UB_22 0.0355757000
_diffrn_orient_matrix_UB_23 0.0017573000
_diffrn_orient_matrix_UB_31 -0.0122604000
_diffrn_orient_matrix_UB_32 -0.0106201000
_diffrn_orient_matrix_UB_33 0.0339782000
_diffrn_radiation_monochromator mirror
_diffrn_radiation_probe x-ray
_diffrn_radiation_type 'Cu K\a'
_diffrn_radiation_wavelength 1.54184
_diffrn_reflns_av_R_equivalents 0.0789
_diffrn_reflns_av_unetI/netI 0.0526
_diffrn_reflns_Laue_measured_fraction_full 0.986
_diffrn_reflns_Laue_measured_fraction_max 0.980
_diffrn_reflns_limit_h_max 24
_diffrn_reflns_limit_h_min -28
_diffrn_reflns_limit_k_max 33
_diffrn_reflns_limit_k_min -39
_diffrn_reflns_limit_l_max 53
_diffrn_reflns_limit_l_min -39
_diffrn_reflns_number 128352
_diffrn_reflns_point_group_measured_fraction_full 0.986
_diffrn_reflns_point_group_measured_fraction_max 0.980
_diffrn_reflns_theta_full 67.684
_diffrn_reflns_theta_max 74.503
_diffrn_reflns_theta_min 3.508
_diffrn_source 'micro-focus sealed X-ray tube'
_diffrn_source_type 'Rigaku (Cu) X-ray Source'
_exptl_absorpt_coefficient_mu 17.118
_exptl_absorpt_correction_T_max 1.000
_exptl_absorpt_correction_T_min 0.366
_exptl_absorpt_correction_type gaussian
_exptl_absorpt_process_details
;
CrysAlisPro 1.171.39.46 (Rigaku Oxford Diffraction, 2018)
Numerical absorption correction based on gaussian integration over
			a multifaceted crystal model
Empirical absorption correction using spherical harmonics,
 implemented in SCALE3 ABSPACK scaling algorithm.
;
_exptl_crystal_colour yellow
_exptl_crystal_colour_primary yellow
_exptl_crystal_density_diffrn 1.817
_exptl_crystal_description plate
_exptl_crystal_F_000 16192
_exptl_crystal_recrystallization_method 'Re-crystallisation from solvent: Water'
_exptl_crystal_size_max 0.574
_exptl_crystal_size_mid 0.058
_exptl_crystal_size_min 0.053
_platon_squeeze_details
;
TITL shelx            P c c n      R = 0.09
CELL   22.5729   32.4190   43.4373     90.00     90.00     90.00
SPGR Pccn
# Solvent Accessible Volume =      8196
# Electrons Found in S.A.V. =      1996
# Note: Atoms in Void are Labelled as Cxxx and Qxxx for all Others
C101 0.352 0.805 0.072 !       4.39 eA-3
C102 0.930 0.572 0.090 !       3.57 eA-3
Q103 0.929 0.990 0.294 !       3.41 eA-3
Q104 0.102 0.846 0.046 !       3.35 eA-3
C105 0.123 0.884 0.326 !       2.98 eA-3
Q106 0.290 0.284 0.794 !       2.92 eA-3
Q107 0.714 0.291 0.257 !       2.92 eA-3
Q108 0.024 0.350 0.598 !       2.83 eA-3
Q109 0.718 0.572 0.480 !       2.81 eA-3
Q110 0.021 0.007 0.171 !       2.78 eA-3
Q111 0.155 0.562 0.183 !       2.76 eA-3
Q112 0.413 0.833 0.270 !       2.64 eA-3
C113 0.141 0.470 0.120 !       2.57 eA-3
Q114 0.118 0.954 0.139 !       2.52 eA-3
Q115 0.401 0.531 0.389 !       2.49 eA-3
Q116 0.734 0.696 0.428 !       2.42 eA-3
Q117 0.194 0.991 0.301 !       2.42 eA-3
Q118 0.580 0.525 0.285 !       2.35 eA-3
Q119 0.357 0.694 0.175 !       2.30 eA-3
Q120 0.177 0.242 0.115 !       2.29 eA-3
Q121 0.250 0.254 0.406 !       2.24 eA-3
C122 0.399 0.876 0.002 !       2.21 eA-3
Q123 0.093 0.591 0.247 !       2.20 eA-3
Q124 0.556 0.367 0.147 !       2.19 eA-3
Q125 0.460 0.204 0.277 !       2.16 eA-3
Q126 0.563 0.328 0.069 !       2.14 eA-3
Q127 0.147 0.073 0.024 !       2.10 eA-3
C128 0.445 0.584 0.448 !       2.09 eA-3
Q129 0.405 0.039 0.154 !       2.06 eA-3
C130 0.113 0.654 0.942 !       2.05 eA-3
Q131 0.744 0.368 0.123 !       2.04 eA-3
C132 0.633 0.578 0.431 !       1.93 eA-3
Q133 0.130 0.092 0.582 !       1.88 eA-3
Q134 0.992 0.679 0.833 !       1.87 eA-3
Q135 0.687 0.779 0.169 !       1.86 eA-3
C136 0.314 0.700 0.097 !       1.86 eA-3
Q137 0.538 0.233 0.168 !       1.82 eA-3
Q138 0.837 0.385 0.539 !       1.79 eA-3
C139 0.774 0.032 0.392 !       1.79 eA-3
Q140 0.229 0.256 0.285 !       1.76 eA-3
Q141 0.624 0.969 0.757 !       1.75 eA-3
Q142 0.976 0.094 0.014 !       1.74 eA-3
Q143 0.485 0.054 0.139 !       1.71 eA-3
Q144 0.541 0.446 0.325 !       1.64 eA-3
Q145 0.305 0.995 0.031 !       1.63 eA-3
Q146 0.698 0.633 0.442 !       1.60 eA-3
C147 0.220 0.897 0.486 !       1.60 eA-3
Q148 0.704 0.092 0.029 !       1.59 eA-3
Q149 0.609 0.302 0.906 !       1.58 eA-3
Q150 0.617 0.790 0.208 !       1.57 eA-3
Q151 0.495 0.665 0.153 !       1.55 eA-3
Q152 0.209 0.704 0.522 !       1.54 eA-3
Q153 0.165 0.625 0.443 !       1.52 eA-3
Q154 0.361 0.319 0.877 !       1.51 eA-3
Q155 0.139 0.222 0.286 !       1.49 eA-3
Q156 0.264 0.604 0.255 !       1.47 eA-3
Q157 0.227 0.350 0.045 !       1.45 eA-3
Q158 0.727 0.650 0.455 !       1.45 eA-3
Q159 0.765 0.934 0.903 !       1.45 eA-3
C160 0.706 0.194 0.014 !       1.44 eA-3
Q161 0.475 0.837 0.246 !       1.44 eA-3
Q162 0.066 0.633 0.717 !       1.44 eA-3
Q163 0.990 0.116 0.295 !       1.42 eA-3
C164 0.484 0.945 0.149 !       1.41 eA-3
Q165 0.487 0.765 0.328 !       1.41 eA-3
Q166 0.032 0.678 0.846 !       1.40 eA-3
C167 0.195 0.680 0.509 !       1.40 eA-3
Q168 0.296 0.875 0.139 !       1.40 eA-3
C169 0.827 0.283 0.555 !       1.40 eA-3
Q170 0.080 0.726 0.596 !       1.40 eA-3
Q171 0.678 0.414 0.191 !       1.38 eA-3
C172 0.115 0.704 0.336 !       1.37 eA-3
Q173 0.470 0.478 0.262 !       1.37 eA-3
Q174 0.531 0.030 0.197 !       1.36 eA-3
Q175 0.094 0.289 0.185 !       1.36 eA-3
Q176 0.617 0.643 0.658 !       1.35 eA-3
Q177 0.227 0.922 0.740 !       1.33 eA-3
C178 0.405 0.835 0.878 !       1.33 eA-3
Q179 0.204 0.088 0.495 !       1.33 eA-3
C180 0.501 0.335 0.119 !       1.33 eA-3
Q181 0.499 0.782 0.314 !       1.30 eA-3
Q182 0.416 0.720 0.922 !       1.30 eA-3
C183 0.749 0.115 0.382 !       1.30 eA-3
Q184 0.641 0.171 0.706 !       1.29 eA-3
Q185 0.236 0.446 0.902 !       1.29 eA-3
Q186 0.665 0.492 0.872 !       1.26 eA-3
Q187 0.983 0.721 0.300 !       1.26 eA-3
Q188 0.565 0.454 0.995 !       1.25 eA-3
Q189 0.210 0.290 0.416 !       1.25 eA-3
Q190 0.323 0.299 0.882 !       1.25 eA-3
Q191 0.797 0.771 0.104 !       1.24 eA-3
C192 0.570 0.423 0.427 !       1.23 eA-3
Q193 0.829 0.490 0.728 !       1.23 eA-3
Q194 0.881 0.202 0.392 !       1.23 eA-3
Q195 0.169 0.296 0.493 !       1.22 eA-3
Q196 0.533 0.797 0.295 !       1.22 eA-3
Q197 0.501 0.273 0.119 !       1.21 eA-3
Q198 0.890 0.007 0.544 !       1.19 eA-3
Q199 0.166 0.334 0.857 !       1.19 eA-3
;
_refine_diff_density_max 1.935
_refine_diff_density_min -1.659
_refine_diff_density_rms 0.236
_refine_ls_extinction_method none
_refine_ls_goodness_of_fit_ref 1.086
_refine_ls_hydrogen_treatment undef
_refine_ls_matrix_type full
_refine_ls_number_parameters 1449
_refine_ls_number_reflns 31875
_refine_ls_number_restraints 12
_refine_ls_restrained_S_all 1.086
_refine_ls_R_factor_all 0.0895
_refine_ls_R_factor_gt 0.0767
_refine_ls_shift/su_max 0.002
_refine_ls_shift/su_mean 0.000
_refine_ls_structure_factor_coef Fsqd
_refine_ls_weighting_details 'w=1/[\s^2^(Fo^2^)+(0.1707P)^2^+31.9223P] where P=(Fo^2^+2Fc^2^)/3'
_refine_ls_weighting_scheme calc
_refine_ls_wR_factor_gt 0.2338
_refine_ls_wR_factor_ref 0.2479
_reflns_Friedel_coverage 0.000
_reflns_number_gt 24542
_reflns_number_total 31875
_reflns_threshold_expression 'I > 2\s(I)'
_cod_data_source_file d2dt00971d2.cif
_cod_data_source_block iw2a_sq
_cod_database_code 7710154
_shelx_shelxl_version_number 2018/3
_chemical_oxdiff_formula Nb12Fe1O50Li2
_shelx_space_group_comment
;
The symmetry employed for this shelxl refinement is uniquely defined
by the following loop, which should always be used as a source of
symmetry information in preference to the above space-group names.
They are only intended as comments.
;
_reflns_odcompleteness_completeness 97.89
_reflns_odcompleteness_iscentric 1
_reflns_odcompleteness_theta 74.33
_olex2_refinement_description
;
1. Uiso/Uaniso restraints and constraints
Uanis(Li24) \\sim Ueq: with sigma of 0.001 and sigma for terminal atoms of 0.002
Uanis(Li23) \\sim Ueq: with sigma of 0.01 and sigma for terminal atoms of 0.02
Uanis(O30) = Uanis(Nb23) = Uanis(Nb25)
2. Others
 Sof(Nb3)=Sof(Nb25)=1-FVAR(1)
 Sof(Nb11)=Sof(Nb23)=FVAR(1)
;
_platon_squeeze_void_probe_radius 1.20
_olex2_submission_special_instructions 'No special instructions were received'
_oxdiff_exptl_absorpt_empirical_details
;
Empirical correction (ABSPACK) includes:
- Absorption correction using spherical harmonics
- Frame scaling
;
_oxdiff_exptl_absorpt_empirical_full_max 59.988
_oxdiff_exptl_absorpt_empirical_full_min 0.413

loop_
_space_group_symop_operation_xyz
'x, y, z'
'-x+1/2, -y+1/2, z'
'-x, y+1/2, -z+1/2'
'x+1/2, -y, -z+1/2'
'-x, -y, -z'
'x-1/2, y-1/2, -z'
'x, -y-1/2, z-1/2'
'-x-1/2, y, z-1/2'

loop_
_atom_site_label
_atom_site_type_symbol
_atom_site_fract_x
_atom_site_fract_y
_atom_site_fract_z
_atom_site_U_iso_or_equiv
_atom_site_adp_type
_atom_site_occupancy
_atom_site_site_symmetry_order
_atom_site_calc_flag
_atom_site_refinement_flags_posn
_atom_site_refinement_flags_adp
_atom_site_refinement_flags_occupancy
_atom_site_disorder_assembly
_atom_site_disorder_group
Nb1 Nb 0.87132(4) 0.56532(2) 0.63824(2) 0.04773(17) Uani 1 1 d . . . . .
Nb4 Nb 0.65666(4) 0.59841(2) 0.75751(2) 0.05014(18) Uani 1 1 d . . . . .
Nb6 Nb 0.70112(4) 0.68668(2) 0.78802(2) 0.04949(18) Uani 1 1 d . . . . .
Nb8 Nb 0.80109(4) 0.61822(2) 0.75922(2) 0.05088(18) Uani 1 1 d . . . . .
Nb10 Nb 0.79387(4) 0.63340(2) 0.83738(2) 0.05208(18) Uani 1 1 d . . . . .
Nb12 Nb 0.65917(4) 0.71497(2) 0.52041(2) 0.05198(18) Uani 1 1 d . . . . .
Nb14 Nb 0.74716(4) 0.54604(2) 0.80551(2) 0.05300(18) Uani 1 1 d . . . . .
Nb16 Nb 0.82581(4) 0.59935(2) 0.56859(2) 0.05486(19) Uani 1 1 d . . . . .
Nb18 Nb 0.55975(4) 0.78415(2) 0.54950(2) 0.05493(19) Uani 1 1 d . . . . .
Nb20 Nb 0.64868(4) 0.61286(2) 0.83391(2) 0.05346(19) Uani 1 1 d . . . . .
Nb22 Nb 0.73882(4) 0.53856(2) 0.61028(2) 0.05514(19) Uani 1 1 d . . . . .
Nb24 Nb 0.57889(4) 0.77736(2) 0.47154(2) 0.05349(19) Uani 1 1 d . . . . .
Nb26 Nb 0.48582(4) 0.83619(2) 0.66835(2) 0.05670(19) Uani 1 1 d . . . . .
Nb13 Nb 0.93661(4) 0.52711(3) 0.57246(2) 0.05637(19) Uani 1 1 d . . . . .
Nb7 Nb 0.84728(4) 0.46840(2) 0.61498(2) 0.0579(2) Uani 1 1 d . . . . .
Nb15 Nb 0.53434(4) 0.80376(2) 0.73805(2) 0.0622(2) Uani 1 1 d . . . . .
Nb2 Nb 0.53334(4) 0.68317(3) 0.55245(2) 0.0608(2) Uani 1 1 d . . . . .
Nb17 Nb 0.43036(4) 0.88078(3) 0.73385(2) 0.0624(2) Uani 1 1 d . . . . .
Nb9 Nb 0.55189(4) 0.67626(3) 0.47618(2) 0.0611(2) Uani 1 1 d . . . . .
Nb19 Nb 0.80241(5) 0.50239(3) 0.54611(2) 0.0631(2) Uani 1 1 d . . . . .
Nb5 Nb 0.45499(4) 0.74380(3) 0.50495(2) 0.0651(2) Uani 1 1 d . . . . .
Nb21 Nb 0.34663(5) 0.81894(3) 0.69023(3) 0.0781(3) Uani 1 1 d . . . . .
Nb11 Nb 0.44696(10) 0.74445(6) 0.69860(6) 0.0601(4) Uani 0.732(5) 1 d . . P A 1
Nb23 Nb 0.39446(8) 0.78961(6) 0.76193(6) 0.0651(4) Uani 0.732(5) 1 d . . P A 1
Fe1 Fe 0.93635(6) 0.60596(4) 0.71216(3) 0.0442(3) Uani 1 1 d . . . . .
Fe4 Fe 0.82018(6) 0.68848(4) 0.51619(3) 0.0460(3) Uani 1 1 d . . . . .
Fe2 Fe 0.65994(7) 0.79758(4) 0.79126(3) 0.0494(3) Uani 1 1 d . . . . .
Fe3 Fe 0.54435(7) 0.88035(4) 0.59452(3) 0.0487(3) Uani 1 1 d . . . . .
O26 O 0.4787(3) 0.88965(18) 0.69383(14) 0.0541(15) Uani 1 1 d . . . . .
O54 O 0.7266(3) 0.61806(16) 0.79670(13) 0.0494(14) Uani 1 1 d . . . . .
O43 O 0.7308(3) 0.80923(18) 0.82028(14) 0.0538(15) Uani 1 1 d . . . . .
O51 O 0.7746(3) 0.67888(18) 0.76101(13) 0.0524(14) Uani 1 1 d . . . . .
O64 O 0.8638(3) 0.61539(19) 0.60958(15) 0.0538(14) Uani 1 1 d . . . . .
O53 O 0.7326(3) 0.60533(18) 0.73402(14) 0.0526(14) Uani 1 1 d . . . . .
O63 O 0.7862(3) 0.56601(18) 0.64453(14) 0.0512(14) Uani 1 1 d . . . . .
O3 O 0.8379(3) 0.73853(19) 0.48785(14) 0.0527(14) Uani 1 1 d . . . . .
O50 O 0.6066(3) 0.59946(19) 0.79538(13) 0.0539(15) Uani 1 1 d . . . . .
O37 O 0.5583(3) 0.83114(18) 0.69718(16) 0.0549(15) Uani 1 1 d . . . . .
O4 O 0.7374(3) 0.7039(2) 0.52337(16) 0.0586(16) Uani 1 1 d . . . . .
O73 O 0.8764(3) 0.50748(19) 0.64735(13) 0.0534(14) Uani 1 1 d . . . . .
O75 O 0.6818(3) 0.55698(19) 0.83445(14) 0.0588(16) Uani 1 1 d . . . . .
O60 O 0.9855(3) 0.63519(19) 0.74704(15) 0.0562(15) Uani 1 1 d . . . . .
O8 O 0.6476(3) 0.76588(19) 0.54751(13) 0.0512(14) Uani 1 1 d . . . . .
O71 O 0.9485(3) 0.56023(19) 0.61281(14) 0.0509(13) Uani 1 1 d . . . . .
O58 O 0.8094(3) 0.56280(19) 0.77434(15) 0.0539(14) Uani 1 1 d . . . . .
O41 O 0.6556(3) 0.86130(18) 0.79811(15) 0.0537(14) Uani 1 1 d . . . . .
O47 O 0.6518(3) 0.65985(19) 0.75739(14) 0.0537(14) Uani 1 1 d . . . . .
O80 O 0.6883(3) 0.54455(18) 0.77141(14) 0.0529(14) Uani 1 1 d . . . . .
O59 O 0.8602(3) 0.6196(2) 0.73080(16) 0.0594(16) Uani 1 1 d . . . . .
O6 O 0.6237(3) 0.6810(2) 0.55144(15) 0.0593(16) Uani 1 1 d . . . . .
O45 O 0.6470(3) 0.6721(2) 0.82065(14) 0.0540(14) Uani 1 1 d . . . . .
O68 O 0.9142(3) 0.5873(2) 0.55972(14) 0.0563(15) Uani 1 1 d . . . . .
O56 O 0.8013(3) 0.5745(2) 0.83536(16) 0.0596(16) Uani 1 1 d . . . . .
O49 O 0.7198(3) 0.63063(18) 0.85940(14) 0.0547(15) Uani 1 1 d . . . . .
O5 O 0.6375(3) 0.6765(2) 0.48828(16) 0.0611(16) Uani 1 1 d . . . . .
O14 O 0.5868(3) 0.81423(19) 0.50964(14) 0.0534(15) Uani 1 1 d . . . . .
O66 O 0.7503(3) 0.5926(2) 0.58808(15) 0.0570(15) Uani 1 1 d . . . . .
O13 O 0.4945(4) 0.7822(2) 0.47417(17) 0.0683(19) Uani 1 1 d . . . . .
O34 O 0.9274(3) 0.47669(19) 0.59610(15) 0.0578(15) Uani 1 1 d . . . . .
O72 O 0.7655(3) 0.4853(2) 0.62606(16) 0.0624(17) Uani 1 1 d . . . . .
O16 O 0.5747(3) 0.7251(2) 0.44958(15) 0.0600(16) Uani 1 1 d . . . . .
O44 O 0.6838(3) 0.73990(19) 0.78360(15) 0.0592(16) Uani 1 1 d . . . . .
O10 O 0.5585(3) 0.7313(2) 0.51269(15) 0.0557(15) Uani 1 1 d . . . . .
O52 O 0.6040(3) 0.5844(2) 0.72829(15) 0.0617(16) Uani 1 1 d . . . . .
O11 O 0.4791(3) 0.7869(2) 0.53596(18) 0.0668(18) Uani 1 1 d . . . . .
O62 O 0.8999(3) 0.58772(18) 0.67350(13) 0.0514(14) Uani 1 1 d . . . . .
O77 O 0.8905(3) 0.5064(2) 0.53899(14) 0.0599(16) Uani 1 1 d . . . . .
O40 O 0.6049(3) 0.7980(2) 0.7568(2) 0.0702(19) Uani 1 1 d . . . . .
O33 O 0.4436(3) 0.8135(2) 0.71437(17) 0.0607(16) Uani 1 1 d . . . . .
O70 O 0.8385(3) 0.53614(18) 0.59214(14) 0.0517(14) Uani 1 1 d . . . . .
O61 O 0.9471(4) 0.5530(2) 0.73037(16) 0.0653(18) Uani 1 1 d . . . . .
O23 O 0.4036(3) 0.8400(2) 0.65822(19) 0.0690(19) Uani 1 1 d . . . . .
O1 O 0.8188(3) 0.6484(2) 0.55016(18) 0.0671(18) Uani 1 1 d . . . . .
O67 O 0.8035(3) 0.5629(2) 0.53519(15) 0.0615(16) Uani 1 1 d . . . . .
O9 O 0.5430(4) 0.7372(2) 0.57531(16) 0.0651(18) Uani 1 1 d . . . . .
O69 O 0.7294(3) 0.5131(2) 0.56985(16) 0.0638(17) Uani 1 1 d . . . . .
O48 O 0.5913(4) 0.6110(2) 0.86188(17) 0.0704(19) Uani 1 1 d . . . . .
O46 O 0.4555(3) 0.7046(2) 0.53933(18) 0.0681(19) Uani 1 1 d . . . . .
O76 O 1.0101(4) 0.5244(3) 0.55841(17) 0.072(2) Uani 1 1 d . . . . .
O55 O 0.8466(4) 0.6480(2) 0.86590(17) 0.0676(19) Uani 1 1 d . . . . .
O17 O 0.4710(4) 0.6980(2) 0.47611(18) 0.072(2) Uani 1 1 d . . . . .
O39 O 0.5250(3) 0.7516(2) 0.7178(2) 0.075(2) Uani 1 1 d . . . . .
O65 O 0.6646(4) 0.5421(3) 0.62467(17) 0.073(2) Uani 1 1 d . . . . .
O22 O 0.5200(3) 0.8564(2) 0.63379(15) 0.0577(15) Uani 1 1 d . . . . .
O20 O 0.5620(4) 0.8267(2) 0.57631(17) 0.0675(18) Uani 1 1 d . . . . .
O57 O 0.7611(4) 0.4935(2) 0.81161(19) 0.0690(19) Uani 1 1 d . . . . .
O79 O 0.8179(4) 0.4550(2) 0.57396(16) 0.0660(18) Uani 1 1 d . . . . .
O25 O 0.3593(3) 0.8743(2) 0.7095(2) 0.076(2) Uani 1 1 d . . . . .
O38 O 0.4869(4) 0.7766(2) 0.6620(2) 0.073(2) Uani 1 1 d . . . . .
O19 O 0.5350(4) 0.6482(2) 0.51552(18) 0.0684(19) Uani 1 1 d . . . . .
O31 O 0.4820(4) 0.7891(2) 0.77120(19) 0.075(2) Uani 1 1 d . . . . .
O15 O 0.5999(4) 0.8132(2) 0.44241(16) 0.0672(18) Uani 1 1 d . . . . .
O27 O 0.4277(4) 0.9316(3) 0.74821(18) 0.079(2) Uani 1 1 d . . . . .
O74 O 0.8544(4) 0.4194(2) 0.63312(17) 0.071(2) Uani 1 1 d . . . . .
O21 O 0.4665(4) 0.8890(3) 0.5782(2) 0.081(2) Uani 1 1 d . . . . .
O12 O 0.3795(4) 0.7541(3) 0.4990(2) 0.084(2) Uani 1 1 d . . . . .
O7 O 0.5160(4) 0.6480(3) 0.5819(2) 0.083(2) Uani 1 1 d . . . . .
O29 O 0.3990(4) 0.8490(3) 0.7672(2) 0.082(2) Uani 1 1 d . . . . .
O35 O 0.3729(4) 0.7627(3) 0.6790(3) 0.087(3) Uani 1 1 d . . . . .
O42 O 0.6036(6) 0.7858(3) 0.8223(2) 0.123(5) Uani 1 1 d . . . . .
O32 O 0.4107(4) 0.7374(3) 0.7373(3) 0.096(3) Uani 1 1 d . . . . .
O2 O 0.8093(5) 0.6471(3) 0.4849(2) 0.090(3) Uani 1 1 d . . . . .
O18 O 0.5489(4) 0.6362(3) 0.4482(2) 0.080(2) Uani 1 1 d . . . . .
O28 O 0.3280(4) 0.7986(3) 0.7317(2) 0.093(3) Uani 1 1 d . . . . .
O78 O 0.7749(4) 0.4784(3) 0.51240(17) 0.082(2) Uani 1 1 d . . . . .
O36 O 0.4541(5) 0.6920(3) 0.6835(3) 0.103(3) Uani 1 1 d . . . . .
O24 O 0.2762(4) 0.8236(3) 0.6715(3) 0.102(3) Uani 1 1 d . . . . .
O30 O 0.3586(3) 0.7692(2) 0.79384(17) 0.0651(4) Uani 1 1 d . . . . .
Nb3 Nb 0.4531(2) 0.74180(16) 0.68563(17) 0.0586(12) Uani 0.268(5) 1 d . . P A 2
Nb25 Nb 0.3969(2) 0.77960(17) 0.75047(15) 0.0651(4) Uani 0.268(5) 1 d . . P A 2
O104 O 0.6767(4) 0.4734(2) 0.74129(16) 0.071(2) Uani 1 1 d . . . . .
O81 O 0.3769(4) 0.8997(3) 0.6173(2) 0.086(2) Uani 1 1 d . . . . .
O86 O 0.5175(4) 0.5424(3) 0.8641(2) 0.086(3) Uani 1 1 d . . . . .
O83 O 0.6966(4) 0.6873(2) 0.90407(15) 0.0666(19) Uani 1 1 d . . . . .
O82 O 0.5792(4) 0.5089(3) 0.79806(19) 0.078(2) Uani 1 1 d . . . . .
O85 O 0.4240(4) 0.7620(5) 0.6035(3) 0.141(6) Uani 1 1 d . . . . .
O98 O 0.750000 0.750000 0.8609(2) 0.059(2) Uani 1 2 d S T P . .
O87 O 0.6246(4) 0.5266(3) 0.68335(18) 0.082(2) Uani 1 1 d . . . . .
O109 O 1.0354(3) 0.5477(2) 0.65447(17) 0.0640(17) Uani 1 1 d . . . . .
O89 O 0.6610(5) 0.4459(3) 0.8198(3) 0.112(4) Uani 1 1 d . . . . .
O106 O 0.6606(3) 0.7117(2) 0.40553(16) 0.0650(18) Uani 1 1 d . . . . .
O91 O 0.9463(4) 0.4873(2) 0.69370(18) 0.073(2) Uani 1 1 d . . . . .
O88 O 0.9503(5) 0.6075(3) 0.5027(2) 0.097(3) Uani 1 1 d . . . . .
O93 O 0.7611(4) 0.5294(2) 0.70244(17) 0.084(3) Uani 1 1 d . . . . .
O90 O 0.9822(6) 0.4151(3) 0.5607(2) 0.108(4) Uani 1 1 d . . . . .
O95 O 0.3096(5) 0.7200(4) 0.6384(3) 0.117(4) Uani 1 1 d . . . . .
O100 O 0.6699(5) 0.5948(2) 0.5275(3) 0.119(5) Uani 1 1 d . . . . .
O97 O 0.8437(6) 0.6817(4) 0.6568(4) 0.155(7) Uani 1 1 d . . . . .
O84 O 0.5310(5) 0.6989(4) 0.7862(5) 0.176(8) Uani 1 1 d . . . . .
O99 O 0.5827(6) 0.7455(6) 0.6338(3) 0.167(7) Uani 1 1 d . . . . .
O94 O 0.7098(5) 0.4481(3) 0.6729(2) 0.107(4) Uani 1 1 d . . . . .
O101 O 0.6944(6) 0.6650(4) 0.6007(2) 0.118(4) Uani 1 1 d . . . . .
O96 O 0.5445(5) 0.8913(3) 0.8043(2) 0.100(3) Uani 1 1 d . . . . .
O103 O 0.9421(6) 0.4536(4) 0.4979(2) 0.114(4) Uani 1 1 d . . . . .
O102 O 0.6067(5) 0.7273(3) 0.8591(2) 0.096(3) Uani 1 1 d . . . . .
O105 O 0.6508(6) 0.4990(3) 0.8758(2) 0.123(5) Uani 1 1 d . . . . .
O92 O 0.4882(5) 0.6009(4) 0.7999(4) 0.145(6) Uani 1 1 d . . . . .
Li1 Li 0.6240(7) 0.5023(5) 0.5428(4) 0.060(4) Uani 1 1 d . . . . .
Li4 Li 0.6265(9) 0.7073(6) 0.7077(3) 0.072(6) Uani 1 1 d . . . . .
O107 O 0.750000 0.750000 0.44834(19) 0.053(2) Uani 1 2 d S T P . .
Li6 Li 0.8321(9) 0.4865(5) 0.7379(4) 0.063(4) Uani 1 1 d . . . . .
Li8 Li 0.5265(9) 0.5655(5) 0.5188(5) 0.068(5) Uani 1 1 d . . . . .
Li10 Li 0.5486(8) 0.4600(5) 0.6932(4) 0.058(4) Uani 1 1 d . . . . .
Li12 Li 0.7993(8) 0.7114(6) 0.6026(4) 0.068(5) Uani 1 1 d . . . . .
Li14 Li 0.5114(7) 0.5334(5) 0.7449(4) 0.059(4) Uani 1 1 d . . . . .
O108 O 0.7371(8) 0.6325(3) 0.6734(3) 0.154(6) Uani 1 1 d . . . . .
Li16 Li 0.9074(10) 0.6058(5) 0.4227(4) 0.065(5) Uani 1 1 d . . . . .
Li18 Li 0.5025(9) 0.7618(8) 0.8965(4) 0.077(6) Uani 1 1 d . . . . .
Li20 Li 0.4569(9) 0.3654(8) 0.6147(4) 0.077(6) Uani 1 1 d . . . . .
Li22 Li 0.5095(16) 0.6188(6) 0.7005(10) 0.153(18) Uani 1 1 d . . . . .
Li24 Li 0.8334(8) 0.3778(6) 0.5505(4) 0.063(4) Uani 1 1 d . U . . .
Li3 Li 0.2545(9) 0.9024(7) 0.7411(7) 0.093(8) Uani 1 1 d . . . . .
Li13 Li 1.1213(9) 0.4956(8) 0.5664(4) 0.084(7) Uani 1 1 d . . . . .
Li7 Li 0.6980(12) 0.7208(6) 0.6517(4) 0.085(7) Uani 1 1 d . . . . .
Li15 Li 0.4271(9) 0.6601(6) 0.6274(4) 0.065(4) Uani 1 1 d . . . . .
Li2 Li 0.7318(8) 0.5761(4) 0.9107(3) 0.055(4) Uani 1 1 d . . . . .
Li17 Li 0.9309(9) 0.3549(5) 0.5161(5) 0.072(5) Uani 1 1 d . . . . .
Li9 Li 0.8439(12) 0.4126(7) 0.6948(4) 0.085(7) Uani 1 1 d . . . . .
Li19 Li 0.6933(9) 0.4213(6) 0.5899(6) 0.079(6) Uani 1 1 d . . . . .
Li5 Li 0.7188(5) 0.6513(3) 0.4500(2) 0.030(2) Uani 1 1 d . . . . .
Li21 Li 0.5880(14) 0.6545(8) 0.6459(5) 0.105(9) Uani 1 1 d . . . . .
Li11 Li 1.1717(11) 0.5656(9) 0.5341(5) 0.098(8) Uani 1 1 d . . . . .
Li23 Li 0.3381(11) 0.6580(9) 0.7062(7) 0.105(8) Uani 1 1 d . U . . .

loop_
_atom_site_aniso_label
_atom_site_aniso_U_11
_atom_site_aniso_U_22
_atom_site_aniso_U_33
_atom_site_aniso_U_23
_atom_site_aniso_U_13
_atom_site_aniso_U_12
Nb1 0.0557(4) 0.0359(3) 0.0516(3) 0.0016(3) 0.0015(3) -0.0013(3)
Nb4 0.0587(4) 0.0392(4) 0.0526(4) -0.0056(3) -0.0020(3) -0.0039(3)
Nb6 0.0608(5) 0.0317(3) 0.0560(4) -0.0022(3) -0.0041(3) 0.0022(3)
Nb8 0.0581(4) 0.0373(4) 0.0572(4) -0.0096(3) 0.0008(3) -0.0034(3)
Nb10 0.0680(5) 0.0354(3) 0.0528(4) -0.0045(3) -0.0091(3) 0.0031(3)
Nb12 0.0561(4) 0.0389(4) 0.0610(4) -0.0003(3) 0.0004(3) 0.0027(3)
Nb14 0.0622(5) 0.0321(3) 0.0647(4) -0.0032(3) -0.0035(3) 0.0003(3)
Nb16 0.0564(5) 0.0494(4) 0.0588(4) 0.0117(3) 0.0008(3) 0.0006(3)
Nb18 0.0614(5) 0.0460(4) 0.0573(4) -0.0099(3) 0.0070(3) -0.0027(3)
Nb20 0.0664(5) 0.0413(4) 0.0527(4) -0.0047(3) 0.0018(3) 0.0010(3)
Nb22 0.0578(5) 0.0508(4) 0.0568(4) 0.0036(3) -0.0001(3) -0.0076(3)
Nb24 0.0589(5) 0.0490(4) 0.0526(4) -0.0032(3) -0.0015(3) 0.0069(3)
Nb26 0.0569(5) 0.0402(4) 0.0730(4) -0.0042(3) 0.0010(4) -0.0047(3)
Nb13 0.0634(5) 0.0496(4) 0.0561(4) -0.0006(3) 0.0028(3) 0.0069(3)
Nb7 0.0748(6) 0.0391(4) 0.0598(4) -0.0003(3) -0.0044(4) -0.0036(3)
Nb15 0.0611(5) 0.0368(4) 0.0886(5) 0.0147(4) -0.0019(4) -0.0017(3)
Nb2 0.0666(5) 0.0487(4) 0.0672(4) -0.0038(3) 0.0097(4) -0.0076(4)
Nb17 0.0621(5) 0.0515(5) 0.0736(5) 0.0129(4) 0.0138(4) 0.0084(4)
Nb9 0.0660(5) 0.0512(4) 0.0662(4) -0.0153(3) 0.0047(4) -0.0025(4)
Nb19 0.0731(6) 0.0618(5) 0.0544(4) -0.0023(3) -0.0038(4) -0.0015(4)
Nb5 0.0546(5) 0.0597(5) 0.0811(5) -0.0123(4) 0.0019(4) 0.0012(4)
Nb21 0.0557(5) 0.0634(6) 0.1152(8) 0.0178(5) 0.0004(5) -0.0076(4)
Nb11 0.0733(10) 0.0375(7) 0.0695(11) -0.0023(8) 0.0071(9) -0.0098(5)
Nb23 0.0689(7) 0.0538(9) 0.0726(12) 0.0098(7) 0.0184(8) -0.0040(6)
Fe1 0.0505(8) 0.0315(6) 0.0506(6) -0.0050(5) -0.0014(6) -0.0009(5)
Fe4 0.0500(8) 0.0351(6) 0.0529(7) 0.0039(5) -0.0003(6) 0.0041(5)
Fe2 0.0594(9) 0.0266(6) 0.0621(7) 0.0046(5) 0.0065(6) 0.0018(5)
Fe3 0.0545(8) 0.0375(7) 0.0540(7) -0.0091(5) -0.0024(6) 0.0004(6)
O26 0.066(4) 0.035(3) 0.062(3) 0.004(2) 0.004(3) 0.003(3)
O54 0.063(4) 0.029(3) 0.056(3) 0.001(2) 0.003(3) 0.005(2)
O43 0.069(4) 0.038(3) 0.054(3) 0.006(2) 0.012(3) 0.001(3)
O51 0.064(4) 0.041(3) 0.053(3) -0.003(2) -0.003(3) -0.003(3)
O64 0.058(4) 0.043(3) 0.061(3) 0.005(3) -0.005(3) -0.001(3)
O53 0.058(4) 0.042(3) 0.058(3) -0.011(2) 0.002(3) -0.005(3)
O63 0.059(4) 0.040(3) 0.054(3) 0.006(2) 0.005(3) -0.007(3)
O3 0.060(4) 0.043(3) 0.055(3) -0.007(2) -0.004(3) 0.004(3)
O50 0.068(4) 0.044(3) 0.050(3) -0.003(2) 0.003(3) -0.003(3)
O37 0.057(4) 0.033(3) 0.074(4) -0.005(3) 0.002(3) -0.004(3)
O4 0.058(4) 0.046(3) 0.072(4) 0.003(3) 0.001(3) 0.002(3)
O73 0.065(4) 0.047(3) 0.049(3) 0.003(2) -0.003(3) -0.002(3)
O75 0.079(5) 0.041(3) 0.055(3) -0.001(3) -0.001(3) -0.004(3)
O60 0.055(4) 0.041(3) 0.073(4) -0.008(3) 0.000(3) 0.003(3)
O8 0.059(4) 0.045(3) 0.050(3) 0.001(2) 0.000(3) -0.001(3)
O71 0.051(4) 0.045(3) 0.057(3) 0.001(2) 0.005(3) 0.001(3)
O58 0.054(4) 0.042(3) 0.066(3) -0.014(3) 0.001(3) -0.001(3)
O41 0.058(4) 0.034(3) 0.069(4) 0.007(3) 0.005(3) 0.000(3)
O47 0.056(4) 0.044(3) 0.061(3) 0.003(3) -0.007(3) -0.003(3)
O80 0.060(4) 0.041(3) 0.058(3) -0.010(2) -0.002(3) -0.003(3)
O59 0.059(4) 0.052(4) 0.066(4) -0.016(3) 0.004(3) -0.008(3)
O6 0.063(4) 0.050(4) 0.065(4) 0.006(3) -0.003(3) -0.003(3)
O45 0.061(4) 0.048(3) 0.054(3) -0.006(3) 0.004(3) 0.003(3)
O68 0.054(4) 0.057(4) 0.057(3) 0.008(3) 0.003(3) 0.003(3)
O56 0.065(4) 0.043(3) 0.070(4) 0.000(3) -0.013(3) 0.008(3)
O49 0.071(4) 0.038(3) 0.055(3) -0.005(2) -0.005(3) 0.000(3)
O5 0.064(4) 0.048(4) 0.071(4) -0.011(3) 0.000(3) 0.003(3)
O14 0.064(4) 0.043(3) 0.053(3) -0.006(2) -0.004(3) 0.012(3)
O66 0.050(4) 0.052(4) 0.070(4) 0.004(3) -0.001(3) -0.001(3)
O13 0.068(5) 0.065(4) 0.073(4) -0.003(3) -0.014(4) 0.008(4)
O34 0.069(4) 0.042(3) 0.063(3) -0.004(3) -0.002(3) 0.005(3)
O72 0.073(5) 0.050(4) 0.064(4) 0.002(3) 0.004(3) -0.014(3)
O16 0.066(4) 0.060(4) 0.054(3) -0.009(3) 0.002(3) 0.007(3)
O44 0.077(5) 0.040(3) 0.061(3) 0.005(3) -0.007(3) -0.004(3)
O10 0.062(4) 0.047(3) 0.058(3) -0.009(3) 0.001(3) 0.001(3)
O52 0.063(4) 0.056(4) 0.065(4) -0.015(3) -0.002(3) -0.013(3)
O11 0.058(4) 0.055(4) 0.087(5) -0.011(3) 0.018(4) 0.005(3)
O62 0.060(4) 0.040(3) 0.054(3) 0.002(2) -0.002(3) 0.005(3)
O77 0.067(4) 0.060(4) 0.053(3) -0.009(3) 0.007(3) 0.000(3)
O40 0.067(5) 0.044(4) 0.100(5) 0.012(3) -0.010(4) -0.007(3)
O33 0.057(4) 0.041(3) 0.083(4) 0.008(3) 0.005(3) 0.001(3)
O70 0.061(4) 0.039(3) 0.055(3) 0.000(2) -0.001(3) -0.001(3)
O61 0.097(6) 0.035(3) 0.064(4) -0.001(3) -0.008(4) -0.003(3)
O23 0.053(4) 0.056(4) 0.098(5) 0.003(4) -0.008(4) -0.007(3)
O1 0.064(5) 0.054(4) 0.084(4) 0.019(3) 0.003(4) -0.002(3)
O67 0.064(4) 0.065(4) 0.055(3) 0.008(3) 0.002(3) 0.002(3)
O9 0.078(5) 0.055(4) 0.062(4) -0.002(3) 0.012(3) -0.010(3)
O69 0.062(4) 0.067(4) 0.063(4) 0.001(3) -0.003(3) -0.007(3)
O48 0.075(5) 0.063(4) 0.073(4) -0.007(3) 0.008(4) -0.009(4)
O46 0.066(5) 0.052(4) 0.086(5) -0.013(3) 0.018(4) -0.010(3)
O76 0.072(5) 0.074(5) 0.071(4) -0.005(4) 0.005(4) 0.011(4)
O55 0.080(5) 0.047(4) 0.076(4) -0.008(3) -0.024(4) 0.002(3)
O17 0.065(5) 0.066(5) 0.084(5) -0.028(4) -0.007(4) -0.006(4)
O39 0.057(4) 0.041(4) 0.127(6) 0.010(4) -0.011(4) -0.003(3)
O65 0.067(5) 0.083(5) 0.070(4) 0.000(4) 0.001(4) -0.021(4)
O22 0.066(4) 0.044(3) 0.063(3) -0.008(3) -0.002(3) -0.004(3)
O20 0.072(5) 0.057(4) 0.074(4) -0.012(3) 0.006(4) -0.007(3)
O57 0.070(5) 0.044(4) 0.094(5) -0.004(3) -0.001(4) -0.003(3)
O79 0.083(5) 0.052(4) 0.064(4) -0.009(3) -0.001(4) 0.000(3)
O25 0.054(4) 0.061(4) 0.113(6) 0.019(4) 0.012(4) 0.009(3)
O38 0.067(5) 0.052(4) 0.099(5) -0.014(4) -0.008(4) -0.016(3)
O19 0.074(5) 0.047(4) 0.084(4) -0.013(3) 0.012(4) -0.010(3)
O31 0.075(5) 0.059(4) 0.092(5) 0.028(4) 0.002(4) -0.008(4)
O15 0.081(5) 0.056(4) 0.064(4) 0.006(3) 0.003(4) 0.011(4)
O27 0.094(6) 0.069(5) 0.076(4) 0.012(4) 0.025(4) 0.018(4)
O74 0.103(6) 0.037(3) 0.074(4) 0.001(3) -0.009(4) -0.005(3)
O21 0.054(5) 0.089(6) 0.100(6) 0.005(5) -0.019(4) -0.007(4)
O12 0.053(5) 0.085(6) 0.114(6) -0.016(5) -0.006(4) 0.005(4)
O7 0.100(7) 0.065(5) 0.085(5) 0.007(4) 0.029(5) -0.013(4)
O29 0.071(5) 0.087(6) 0.089(5) 0.031(4) 0.025(4) 0.014(4)
O35 0.064(5) 0.060(5) 0.137(8) 0.014(5) -0.008(5) -0.008(4)
O42 0.168(11) 0.092(7) 0.110(7) -0.023(6) 0.076(8) -0.066(7)
O32 0.095(7) 0.053(5) 0.139(8) 0.030(5) -0.006(6) -0.019(4)
O2 0.115(8) 0.071(5) 0.083(5) -0.020(4) 0.014(5) -0.019(5)
O18 0.095(6) 0.063(5) 0.083(5) -0.022(4) 0.006(4) -0.005(4)
O28 0.046(4) 0.101(7) 0.131(8) 0.046(6) 0.011(5) -0.003(4)
O78 0.085(6) 0.104(7) 0.056(4) -0.018(4) -0.006(4) -0.003(5)
O36 0.101(7) 0.054(5) 0.155(9) 0.007(5) -0.029(7) -0.020(5)
O24 0.059(5) 0.084(6) 0.163(10) 0.023(6) -0.009(6) -0.013(4)
O30 0.0689(7) 0.0538(9) 0.0726(12) 0.0098(7) 0.0184(8) -0.0040(6)
Nb3 0.052(2) 0.0467(19) 0.077(3) -0.018(2) 0.001(2) -0.0122(14)
Nb25 0.0689(7) 0.0538(9) 0.0726(12) 0.0098(7) 0.0184(8) -0.0040(6)
O104 0.096(6) 0.050(4) 0.066(4) -0.016(3) 0.019(4) -0.022(4)
O81 0.079(6) 0.070(5) 0.109(6) -0.005(5) -0.009(5) 0.015(4)
O86 0.099(7) 0.063(5) 0.096(5) -0.016(4) 0.027(5) -0.030(4)
O83 0.087(5) 0.058(4) 0.055(3) -0.010(3) 0.007(3) -0.008(4)
O82 0.076(5) 0.075(5) 0.082(5) 0.006(4) 0.011(4) -0.025(4)
O85 0.064(6) 0.232(14) 0.127(8) -0.101(9) 0.049(6) -0.085(8)
O98 0.084(7) 0.036(4) 0.057(5) 0.000 0.000 -0.001(4)
O87 0.108(7) 0.067(5) 0.071(4) -0.008(4) 0.012(4) -0.014(4)
O109 0.061(4) 0.055(4) 0.076(4) -0.008(3) -0.008(3) 0.018(3)
O89 0.107(8) 0.096(7) 0.132(8) -0.052(6) 0.033(7) -0.047(6)
O106 0.063(4) 0.062(4) 0.069(4) -0.015(3) 0.007(3) -0.003(3)
O91 0.099(6) 0.045(4) 0.077(4) 0.004(3) -0.026(4) 0.006(4)
O88 0.147(9) 0.063(5) 0.082(5) 0.016(4) 0.036(6) 0.042(5)
O93 0.122(7) 0.062(5) 0.067(4) -0.016(3) 0.029(4) -0.044(5)
O90 0.156(11) 0.072(6) 0.097(6) -0.003(5) 0.023(7) 0.026(6)
O95 0.109(9) 0.138(10) 0.102(7) -0.015(7) 0.026(6) -0.048(7)
O100 0.099(7) 0.030(4) 0.229(13) 0.002(5) -0.088(8) 0.002(4)
O97 0.103(9) 0.120(10) 0.244(17) -0.087(11) -0.063(10) 0.022(7)
O84 0.059(6) 0.099(8) 0.37(2) 0.130(12) 0.006(9) 0.001(5)
O99 0.107(9) 0.29(2) 0.104(8) -0.076(11) -0.019(7) 0.079(11)
O94 0.168(11) 0.055(5) 0.099(6) -0.010(4) 0.054(7) -0.023(6)
O101 0.145(10) 0.118(9) 0.091(6) -0.034(6) -0.018(7) 0.052(8)
O96 0.101(7) 0.107(7) 0.092(6) -0.019(5) -0.003(5) 0.049(6)
O103 0.147(11) 0.119(9) 0.076(5) 0.012(5) 0.037(6) 0.044(7)
O102 0.113(8) 0.092(7) 0.082(5) -0.018(5) -0.020(5) 0.028(6)
O105 0.206(13) 0.094(7) 0.068(5) 0.008(5) 0.001(7) -0.070(8)
O92 0.073(7) 0.133(11) 0.228(15) 0.061(11) -0.015(8) 0.001(7)
Li1 0.044(8) 0.057(9) 0.078(10) -0.013(7) -0.026(7) -0.019(7)
Li4 0.082(12) 0.100(14) 0.032(6) 0.024(7) 0.010(7) 0.061(11)
O107 0.053(5) 0.059(5) 0.047(4) 0.000 0.000 0.001(4)
Li6 0.089(13) 0.033(7) 0.068(9) -0.013(6) 0.007(9) -0.005(7)
Li8 0.073(12) 0.035(8) 0.097(12) -0.007(8) -0.017(10) -0.011(7)
Li10 0.067(10) 0.048(8) 0.059(8) 0.011(6) -0.007(7) -0.039(8)
Li12 0.045(9) 0.088(13) 0.071(10) 0.005(9) 0.031(8) -0.009(8)
Li14 0.045(8) 0.061(9) 0.070(9) 0.035(7) -0.019(7) -0.031(7)
O108 0.268(17) 0.072(6) 0.120(8) 0.031(6) 0.089(10) 0.065(9)
Li16 0.104(15) 0.042(8) 0.050(7) 0.001(6) 0.020(8) 0.018(8)
Li18 0.061(11) 0.117(17) 0.053(8) 0.009(9) -0.012(8) 0.001(11)
Li20 0.058(11) 0.119(17) 0.054(8) -0.029(9) 0.008(7) -0.042(11)
Li22 0.17(3) 0.034(10) 0.26(4) 0.010(15) -0.14(3) 0.013(13)
Li24 0.063(4) 0.061(4) 0.065(4) -0.003(2) 0.000(2) -0.001(2)
Li3 0.051(11) 0.065(12) 0.16(2) -0.015(13) 0.037(13) -0.021(9)
Li13 0.078(13) 0.131(18) 0.042(7) -0.031(9) -0.006(8) 0.065(13)
Li7 0.13(2) 0.054(10) 0.068(10) -0.009(8) 0.034(12) 0.023(11)
Li15 0.069(11) 0.070(11) 0.057(8) -0.005(7) 0.006(8) -0.021(9)
Li2 0.092(12) 0.041(7) 0.033(5) 0.015(5) -0.016(7) -0.018(7)
Li17 0.068(12) 0.043(9) 0.104(13) -0.007(9) 0.013(10) 0.012(8)
Li9 0.15(2) 0.069(12) 0.040(7) 0.011(7) 0.012(10) 0.026(12)
Li19 0.061(11) 0.051(10) 0.125(16) 0.010(10) -0.015(11) -0.041(9)
Li5 0.038(6) 0.022(5) 0.030(5) 0.001(4) 0.013(4) 0.001(4)
Li21 0.15(2) 0.097(17) 0.072(11) -0.012(11) 0.032(14) -0.066(17)
Li11 0.085(16) 0.13(2) 0.081(12) -0.048(13) 0.020(12) 0.020(14)
Li23 0.073(12) 0.113(15) 0.130(15) 0.039(12) -0.013(11) -0.041(11)

loop_
_atom_type_symbol
_atom_type_description
_atom_type_scat_dispersion_real
_atom_type_scat_dispersion_imag
_atom_type_scat_source
Fe Fe -1.1336 3.1974 'International Tables Vol C Tables 4.2.6.8 and 6.1.1.4'
Li Li 0.0008 0.0003 'International Tables Vol C Tables 4.2.6.8 and 6.1.1.4'
Nb Nb -0.1121 2.4826 'International Tables Vol C Tables 4.2.6.8 and 6.1.1.4'
O O 0.0492 0.0322 'International Tables Vol C Tables 4.2.6.8 and 6.1.1.4'

loop_
_exptl_crystal_face_index_h
_exptl_crystal_face_index_k
_exptl_crystal_face_index_l
_exptl_crystal_face_perp_dist
-4 -3 27 0.1922
10 -16 -1 0.0198
-11 -14 -1 0.0074
0 1 -28 0.3768
11 14 0 0.0393
2 1 28 0.1925
-9 16 -1 0.0217

loop_
_geom_angle_atom_site_label_1
_geom_angle_atom_site_label_2
_geom_angle_atom_site_label_3
_geom_angle
_geom_angle_site_symmetry_1
_geom_angle_site_symmetry_3
_geom_angle_publ_flag
Nb22 Nb1 Nb7 60.09(2) . . ?
O64 Nb1 Nb22 84.86(19) . . ?
O64 Nb1 Nb7 123.10(18) . . ?
O64 Nb1 O71 79.0(3) . . ?
O64 Nb1 O70 76.9(2) . . ?
O63 Nb1 Nb22 33.73(18) . . ?
O63 Nb1 Nb7 83.85(18) . . ?
O63 Nb1 O64 89.7(3) . . ?
O63 Nb1 O71 155.5(3) . . ?
O63 Nb1 O70 79.1(2) . . ?
O73 Nb1 Nb22 82.8(2) . . ?
O73 Nb1 Nb7 32.27(18) . . ?
O73 Nb1 O64 154.5(3) . . ?
O73 Nb1 O63 92.4(3) . . ?
O73 Nb1 O71 89.0(3) . . ?
O73 Nb1 O70 78.5(2) . . ?
O71 Nb1 Nb22 122.61(18) . . ?
O71 Nb1 Nb7 84.30(17) . . ?
O71 Nb1 O70 77.2(2) . . ?
O62 Nb1 Nb22 136.8(2) . . ?
O62 Nb1 Nb7 133.55(19) . . ?
O62 Nb1 O64 103.0(3) . . ?
O62 Nb1 O63 103.2(3) . . ?
O62 Nb1 O73 101.3(3) . . ?
O62 Nb1 O71 100.6(3) . . ?
O62 Nb1 O70 177.7(3) . . ?
O70 Nb1 Nb22 45.52(16) . . ?
O70 Nb1 Nb7 46.30(15) . . ?
Nb6 Nb4 Nb8 61.74(2) . . ?
Nb6 Nb4 Nb20 59.98(2) . . ?
Nb8 Nb4 Nb20 90.20(3) . . ?
O54 Nb4 Nb6 44.69(13) . . ?
O54 Nb4 Nb8 44.76(15) . . ?
O54 Nb4 Nb20 45.49(15) . . ?
O53 Nb4 Nb6 81.26(16) . . ?
O53 Nb4 Nb8 32.03(18) . . ?
O53 Nb4 Nb20 122.19(18) . . ?
O53 Nb4 O54 76.7(2) . . ?
O50 Nb4 Nb6 80.05(18) . . ?
O50 Nb4 Nb8 122.3(2) . . ?
O50 Nb4 Nb20 32.1(2) . . ?
O50 Nb4 O54 77.5(2) . . ?
O50 Nb4 O53 154.2(3) . . ?
O47 Nb4 Nb6 32.25(18) . . ?
O47 Nb4 Nb8 81.99(19) . . ?
O47 Nb4 Nb20 81.97(18) . . ?
O47 Nb4 O54 76.9(2) . . ?
O47 Nb4 O53 86.2(3) . . ?
O47 Nb4 O50 87.4(3) . . ?
O80 Nb4 Nb6 122.06(18) . . ?
O80 Nb4 Nb8 79.04(19) . . ?
O80 Nb4 Nb20 80.85(17) . . ?
O80 Nb4 O54 77.4(2) . . ?
O80 Nb4 O53 86.9(3) . . ?
O80 Nb4 O50 88.2(3) . . ?
O80 Nb4 O47 154.3(3) . . ?
O52 Nb4 Nb6 134.6(2) . . ?
O52 Nb4 Nb8 135.5(2) . . ?
O52 Nb4 Nb20 134.3(2) . . ?
O52 Nb4 O54 179.3(3) . . ?
O52 Nb4 O53 103.5(3) . . ?
O52 Nb4 O50 102.2(3) . . ?
O52 Nb4 O47 102.4(3) . . ?
O52 Nb4 O80 103.3(3) . . ?
Nb4 Nb6 Nb20 60.71(2) . . ?
O54 Nb6 Nb4 46.64(16) . . ?
O54 Nb6 Nb20 45.93(16) . . ?
O43 Nb6 Nb4 123.22(16) 2_665 . ?
O43 Nb6 Nb20 84.55(18) 2_665 . ?
O43 Nb6 O54 76.7(2) 2_665 . ?
O51 Nb6 Nb4 84.81(17) . . ?
O51 Nb6 Nb20 122.80(17) . . ?
O51 Nb6 O54 77.0(2) . . ?
O51 Nb6 O43 78.2(3) . 2_665 ?
O47 Nb6 Nb4 33.26(18) . . ?
O47 Nb6 Nb20 83.37(19) . . ?
O47 Nb6 O54 79.9(2) . . ?
O47 Nb6 O43 155.8(3) . 2_665 ?
O47 Nb6 O51 90.9(3) . . ?
O45 Nb6 Nb4 83.70(19) . . ?
O45 Nb6 Nb20 32.84(19) . . ?
O45 Nb6 O54 78.6(2) . . ?
O45 Nb6 O43 89.3(3) . 2_665 ?
O45 Nb6 O51 154.6(3) . . ?
O45 Nb6 O47 91.8(3) . . ?
O44 Nb6 Nb4 136.8(2) . . ?
O44 Nb6 Nb20 133.1(2) . . ?
O44 Nb6 O54 176.4(3) . . ?
O44 Nb6 O43 100.0(3) . 2_665 ?
O44 Nb6 O51 103.7(3) . . ?
O44 Nb6 O47 103.6(3) . . ?
O44 Nb6 O45 100.2(3) . . ?
Nb14 Nb8 Nb4 61.14(2) . . ?
O54 Nb8 Nb4 46.39(16) . . ?
O54 Nb8 Nb14 46.62(13) . . ?
O51 Nb8 Nb4 84.31(19) . . ?
O51 Nb8 Nb14 123.03(18) . . ?
O51 Nb8 O54 76.5(2) . . ?
O51 Nb8 O41 78.4(2) . 2_665 ?
O53 Nb8 Nb4 33.28(19) . . ?
O53 Nb8 Nb14 84.12(19) . . ?
O53 Nb8 O54 79.6(2) . . ?
O53 Nb8 O51 89.8(3) . . ?
O53 Nb8 O41 155.5(3) . 2_665 ?
O58 Nb8 Nb4 85.5(2) . . ?
O58 Nb8 Nb14 33.80(19) . . ?
O58 Nb8 O54 80.2(2) . . ?
O58 Nb8 O51 155.4(3) . . ?
O58 Nb8 O53 93.9(3) . . ?
O58 Nb8 O41 88.6(3) . 2_665 ?
O41 Nb8 Nb4 123.08(19) 2_665 . ?
O41 Nb8 Nb14 84.53(18) 2_665 . ?
O41 Nb8 O54 76.8(3) 2_665 . ?
O59 Nb8 Nb4 135.2(2) . . ?
O59 Nb8 Nb14 134.3(2) . . ?
O59 Nb8 O54 178.2(3) . . ?
O59 Nb8 O51 102.4(3) . . ?
O59 Nb8 O53 101.9(3) . . ?
O59 Nb8 O58 100.6(3) . . ?
O59 Nb8 O41 101.6(3) . 2_665 ?
Nb14 Nb10 Nb20 60.09(2) . . ?
O54 Nb10 Nb14 46.47(13) . . ?
O54 Nb10 Nb20 45.65(15) . . ?
O43 Nb10 Nb14 121.90(17) 2_665 . ?
O43 Nb10 Nb20 84.2(2) 2_665 . ?
O43 Nb10 O54 75.6(2) 2_665 . ?
O41 Nb10 Nb14 84.37(17) 2_665 . ?
O41 Nb10 Nb20 121.45(18) 2_665 . ?
O41 Nb10 O54 75.9(2) 2_665 . ?
O41 Nb10 O43 77.2(3) 2_665 2_665 ?
O56 Nb10 Nb14 32.9(2) . . ?
O56 Nb10 Nb20 83.4(2) . . ?
O56 Nb10 O54 79.3(2) . . ?
O56 Nb10 O43 153.8(3) . 2_665 ?
O56 Nb10 O41 89.8(3) . 2_665 ?
O56 Nb10 O49 93.0(3) . . ?
O49 Nb10 Nb14 83.81(18) . . ?
O49 Nb10 Nb20 33.31(18) . . ?
O49 Nb10 O54 78.8(2) . . ?
O49 Nb10 O43 89.2(3) . 2_665 ?
O49 Nb10 O41 153.5(3) . 2_665 ?
O55 Nb10 Nb14 136.7(2) . . ?
O55 Nb10 Nb20 137.6(3) . . ?
O55 Nb10 O54 175.4(3) . . ?
O55 Nb10 O43 100.9(3) . 2_665 ?
O55 Nb10 O41 100.6(3) . 2_665 ?
O55 Nb10 O56 103.8(3) . . ?
O55 Nb10 O49 104.3(3) . . ?
Nb2 Nb12 Nb9 60.30(3) . . ?
Fe4 Nb12 Nb2 117.11(4) 2_665 . ?
Fe4 Nb12 Nb9 116.42(4) 2_665 . ?
O3 Nb12 Nb2 122.66(19) 2_665 . ?
O3 Nb12 Nb9 84.49(19) 2_665 . ?
O3 Nb12 Fe4 40.18(18) 2_665 2_665 ?
O3 Nb12 O10 76.7(3) 2_665 . ?
O4 Nb12 Nb2 138.0(2) . . ?
O4 Nb12 Nb9 132.5(2) . . ?
O4 Nb12 Fe4 93.3(2) . 2_665 ?
O4 Nb12 O3 99.3(3) . 2_665 ?
O4 Nb12 O8 104.1(3) . . ?
O4 Nb12 O6 104.2(3) . . ?
O4 Nb12 O5 99.8(3) . . ?
O4 Nb12 O10 175.6(3) . . ?
O8 Nb12 Nb2 84.29(18) . . ?
O8 Nb12 Nb9 122.89(19) . . ?
O8 Nb12 Fe4 41.81(17) . 2_665 ?
O8 Nb12 O3 79.0(2) . 2_665 ?
O8 Nb12 O10 77.2(2) . . ?
O6 Nb12 Nb2 33.9(2) . . ?
O6 Nb12 Nb9 83.4(2) . . ?
O6 Nb12 Fe4 132.0(2) . 2_665 ?
O6 Nb12 O3 156.0(3) . 2_665 ?
O6 Nb12 O8 90.3(3) . . ?
O6 Nb12 O5 91.8(3) . . ?
O6 Nb12 O10 79.9(3) . . ?
O5 Nb12 Nb2 83.4(2) . . ?
O5 Nb12 Nb9 32.7(2) . . ?
O5 Nb12 Fe4 129.2(2) . 2_665 ?
O5 Nb12 O3 89.2(3) . 2_665 ?
O5 Nb12 O8 154.7(3) . . ?
O5 Nb12 O10 78.4(3) . . ?
O10 Nb12 Nb2 46.04(17) . . ?
O10 Nb12 Nb9 45.80(15) . . ?
O10 Nb12 Fe4 84.95(16) . 2_665 ?
Nb8 Nb14 Nb10 62.28(2) . . ?
Nb8 Nb14 Nb20 90.60(3) . . ?
Nb10 Nb14 Nb20 60.31(2) . . ?
O54 Nb14 Nb8 44.87(15) . . ?
O54 Nb14 Nb10 45.75(15) . . ?
O54 Nb14 Nb20 45.76(15) . . ?
O75 Nb14 Nb8 122.31(19) . . ?
O75 Nb14 Nb10 79.55(19) . . ?
O75 Nb14 Nb20 31.71(18) . . ?
O75 Nb14 O54 77.4(2) . . ?
O75 Nb14 O58 153.8(3) . . ?
O75 Nb14 O80 88.8(3) . . ?
O75 Nb14 O56 87.8(3) . . ?
O58 Nb14 Nb8 31.87(18) . . ?
O58 Nb14 Nb10 80.20(16) . . ?
O58 Nb14 Nb20 122.30(18) . . ?
O58 Nb14 O54 76.6(2) . . ?
O80 Nb14 Nb8 79.10(19) . . ?
O80 Nb14 Nb10 122.83(18) . . ?
O80 Nb14 Nb20 81.15(18) . . ?
O80 Nb14 O54 77.1(2) . . ?
O80 Nb14 O58 88.4(3) . . ?
O80 Nb14 O56 153.9(3) . . ?
O56 Nb14 Nb8 81.0(2) . . ?
O56 Nb14 Nb10 31.31(18) . . ?
O56 Nb14 Nb20 82.4(2) . . ?
O56 Nb14 O54 77.0(2) . . ?
O56 Nb14 O58 83.5(3) . . ?
O57 Nb14 Nb8 135.3(3) . . ?
O57 Nb14 Nb10 135.1(3) . . ?
O57 Nb14 Nb20 134.0(3) . . ?
O57 Nb14 O54 179.1(3) . . ?
O57 Nb14 O75 102.3(3) . . ?
O57 Nb14 O58 103.7(3) . . ?
O57 Nb14 O80 102.1(3) . . ?
O57 Nb14 O56 103.9(3) . . ?
Nb22 Nb16 Nb19 60.42(3) . . ?
O64 Nb16 Nb22 85.62(18) . . ?
O64 Nb16 Nb19 124.17(17) . . ?
O64 Nb16 O68 78.8(3) . . ?
O64 Nb16 O70 77.8(2) . . ?
O68 Nb16 Nb22 124.07(18) . . ?
O68 Nb16 Nb19 85.5(2) . . ?
O68 Nb16 O70 78.2(2) . . ?
O66 Nb16 Nb22 33.4(2) . . ?
O66 Nb16 Nb19 83.2(2) . . ?
O66 Nb16 O64 91.0(3) . . ?
O66 Nb16 O68 156.8(3) . . ?
O66 Nb16 O70 79.3(3) . . ?
O66 Nb16 O67 91.7(3) . . ?
O70 Nb16 Nb22 45.92(17) . . ?
O70 Nb16 Nb19 46.55(15) . . ?
O1 Nb16 Nb22 136.1(2) . . ?
O1 Nb16 Nb19 133.9(3) . . ?
O1 Nb16 O64 101.6(3) . . ?
O1 Nb16 O68 99.8(3) . . ?
O1 Nb16 O66 102.7(3) . . ?
O1 Nb16 O70 178.0(3) . . ?
O1 Nb16 O67 100.6(3) . . ?
O67 Nb16 Nb22 83.9(2) . . ?
O67 Nb16 Nb19 33.4(2) . . ?
O67 Nb16 O64 156.5(3) . . ?
O67 Nb16 O68 89.8(3) . . ?
O67 Nb16 O70 79.8(3) . . ?
Nb5 Nb18 Nb2 60.54(3) . . ?
O8 Nb18 Nb2 83.80(17) . . ?
O8 Nb18 Nb5 122.98(17) . . ?
O8 Nb18 O14 79.5(2) . . ?
O8 Nb18 O10 77.0(2) . . ?
O14 Nb18 Nb2 123.09(17) . . ?
O14 Nb18 Nb5 84.78(19) . . ?
O14 Nb18 O10 77.2(2) . . ?
O10 Nb18 Nb2 46.00(17) . . ?
O10 Nb18 Nb5 46.09(17) . . ?
O11 Nb18 Nb2 83.5(2) . . ?
O11 Nb18 Nb5 33.2(2) . . ?
O11 Nb18 O8 155.6(3) . . ?
O11 Nb18 O14 90.1(3) . . ?
O11 Nb18 O10 79.2(3) . . ?
O11 Nb18 O9 91.7(3) . . ?
O9 Nb18 Nb2 33.5(2) . . ?
O9 Nb18 Nb5 83.6(2) . . ?
O9 Nb18 O8 89.2(3) . . ?
O9 Nb18 O14 155.9(3) . . ?
O9 Nb18 O10 79.5(3) . . ?
O20 Nb18 Nb2 137.0(3) . . ?
O20 Nb18 Nb5 134.1(3) . . ?
O20 Nb18 O8 102.6(3) . . ?
O20 Nb18 O14 99.8(3) . . ?
O20 Nb18 O10 177.0(3) . . ?
O20 Nb18 O11 100.9(3) . . ?
O20 Nb18 O9 103.5(3) . . ?
Nb6 Nb20 Nb4 59.31(2) . . ?
Nb6 Nb20 Nb10 62.37(2) . . ?
Nb6 Nb20 Nb14 90.49(3) . . ?
Nb10 Nb20 Nb4 91.13(3) . . ?
Nb14 Nb20 Nb4 60.57(2) . . ?
Nb14 Nb20 Nb10 59.60(2) . . ?
O54 Nb20 Nb4 45.80(15) . . ?
O54 Nb20 Nb6 44.33(13) . . ?
O54 Nb20 Nb10 45.37(15) . . ?
O54 Nb20 Nb14 46.18(13) . . ?
O50 Nb20 Nb4 32.5(2) . . ?
O50 Nb20 Nb6 79.74(19) . . ?
O50 Nb20 Nb10 123.6(2) . . ?
O50 Nb20 Nb14 82.2(2) . . ?
O50 Nb20 O54 78.3(3) . . ?
O50 Nb20 O45 87.6(3) . . ?
O50 Nb20 O49 154.8(3) . . ?
O75 Nb20 Nb4 82.09(18) . . ?
O75 Nb20 Nb6 122.4(2) . . ?
O75 Nb20 Nb10 79.1(2) . . ?
O75 Nb20 Nb14 31.9(2) . . ?
O75 Nb20 O54 78.1(2) . . ?
O75 Nb20 O50 89.4(3) . . ?
O75 Nb20 O45 153.6(3) . . ?
O75 Nb20 O49 87.4(3) . . ?
O45 Nb20 Nb4 81.41(17) . . ?
O45 Nb20 Nb6 31.47(18) . . ?
O45 Nb20 Nb10 80.9(2) . . ?
O45 Nb20 Nb14 121.85(18) . . ?
O45 Nb20 O54 75.7(2) . . ?
O45 Nb20 O49 84.3(3) . . ?
O49 Nb20 Nb4 122.38(19) . . ?
O49 Nb20 Nb6 80.90(18) . . ?
O49 Nb20 Nb10 31.38(19) . . ?
O49 Nb20 Nb14 81.92(18) . . ?
O49 Nb20 O54 76.6(2) . . ?
O48 Nb20 Nb4 135.2(3) . . ?
O48 Nb20 Nb6 133.8(3) . . ?
O48 Nb20 Nb10 133.6(3) . . ?
O48 Nb20 Nb14 135.7(3) . . ?
O48 Nb20 O54 177.9(3) . . ?
O48 Nb20 O50 102.8(3) . . ?
O48 Nb20 O75 103.8(3) . . ?
O48 Nb20 O45 102.4(3) . . ?
O48 Nb20 O49 102.3(3) . . ?
Nb1 Nb22 Nb7 59.99(2) . . ?
Nb1 Nb22 Nb19 90.55(3) . . ?
Nb16 Nb22 Nb1 60.97(2) . . ?
Nb16 Nb22 Nb7 90.23(3) . . ?
Nb16 Nb22 Nb19 60.00(3) . . ?
Nb19 Nb22 Nb7 59.94(3) . . ?
O63 Nb22 Nb1 31.92(18) . . ?
O63 Nb22 Nb16 80.10(16) . . ?
O63 Nb22 Nb7 82.42(18) . . ?
O63 Nb22 Nb19 122.39(18) . . ?
O63 Nb22 O70 76.1(2) . . ?
O66 Nb22 Nb1 80.41(19) . . ?
O66 Nb22 Nb16 31.52(19) . . ?
O66 Nb22 Nb7 121.7(2) . . ?
O66 Nb22 Nb19 81.4(2) . . ?
O66 Nb22 O63 84.4(3) . . ?
O66 Nb22 O70 75.5(2) . . ?
O72 Nb22 Nb1 80.0(2) . . ?
O72 Nb22 Nb16 122.3(2) . . ?
O72 Nb22 Nb7 32.1(2) . . ?
O72 Nb22 Nb19 81.4(2) . . ?
O72 Nb22 O63 88.2(3) . . ?
O72 Nb22 O66 153.7(3) . . ?
O72 Nb22 O70 78.2(3) . . ?
O70 Nb22 Nb1 44.32(14) . . ?
O70 Nb22 Nb16 44.05(14) . . ?
O70 Nb22 Nb7 46.22(14) . . ?
O70 Nb22 Nb19 46.27(14) . . ?
O69 Nb22 Nb1 122.3(2) . . ?
O69 Nb22 Nb16 79.9(2) . . ?
O69 Nb22 Nb7 81.2(2) . . ?
O69 Nb22 Nb19 31.7(2) . . ?
O69 Nb22 O63 154.0(3) . . ?
O69 Nb22 O66 87.2(3) . . ?
O69 Nb22 O72 88.6(3) . . ?
O69 Nb22 O70 77.9(3) . . ?
O65 Nb22 Nb1 133.9(2) . . ?
O65 Nb22 Nb16 134.9(3) . . ?
O65 Nb22 Nb7 134.9(3) . . ?
O65 Nb22 Nb19 135.5(2) . . ?
O65 Nb22 O63 102.1(3) . . ?
O65 Nb22 O66 103.4(3) . . ?
O65 Nb22 O72 102.8(4) . . ?
O65 Nb22 O70 177.9(3) . . ?
O65 Nb22 O69 103.8(3) . . ?
Nb5 Nb24 Nb9 60.02(3) . . ?
O3 Nb24 Nb9 84.31(17) 2_665 . ?
O3 Nb24 Nb5 122.04(17) 2_665 . ?
O3 Nb24 O10 76.2(2) 2_665 . ?
O14 Nb24 Nb9 122.65(18) . . ?
O14 Nb24 Nb5 84.9(2) . . ?
O14 Nb24 O3 77.9(3) . 2_665 ?
O14 Nb24 O10 77.0(2) . . ?
O13 Nb24 Nb9 84.0(2) . . ?
O13 Nb24 Nb5 33.5(2) . . ?
O13 Nb24 O3 154.4(3) . 2_665 ?
O13 Nb24 O14 89.5(3) . . ?
O13 Nb24 O16 93.0(3) . . ?
O13 Nb24 O10 79.3(3) . . ?
O16 Nb24 Nb9 33.6(2) . . ?
O16 Nb24 Nb5 83.6(2) . . ?
O16 Nb24 O3 89.7(3) . 2_665 ?
O16 Nb24 O14 155.2(3) . . ?
O16 Nb24 O10 79.2(3) . . ?
O10 Nb24 Nb9 45.73(15) . . ?
O10 Nb24 Nb5 45.90(17) . . ?
O15 Nb24 Nb9 137.0(2) . . ?
O15 Nb24 Nb5 138.2(3) . . ?
O15 Nb24 O3 99.4(3) . 2_665 ?
O15 Nb24 O14 99.8(3) . . ?
O15 Nb24 O13 104.7(4) . . ?
O15 Nb24 O16 103.4(3) . . ?
O15 Nb24 O10 175.0(3) . . ?
O26 Nb26 Nb21 85.1(2) . . ?
O26 Nb26 O37 78.6(3) . . ?
O26 Nb26 O33 76.9(2) . . ?
O26 Nb26 Nb3 130.7(2) . . ?
O37 Nb26 Nb21 124.10(19) . . ?
O37 Nb26 O33 77.2(3) . . ?
O37 Nb26 Nb3 88.0(2) . . ?
O33 Nb26 Nb21 46.94(18) . . ?
O33 Nb26 Nb3 53.8(2) . . ?
O23 Nb26 Nb21 32.9(2) . . ?
O23 Nb26 O26 89.6(3) . . ?
O23 Nb26 O37 156.0(3) . . ?
O23 Nb26 O33 79.7(3) . . ?
O23 Nb26 O38 92.5(3) . . ?
O23 Nb26 Nb3 83.9(2) . . ?
O22 Nb26 Nb21 134.4(2) . . ?
O22 Nb26 O26 100.0(3) . . ?
O22 Nb26 O37 101.1(3) . . ?
O22 Nb26 O33 176.7(3) . . ?
O22 Nb26 O23 101.5(3) . . ?
O22 Nb26 O38 103.7(3) . . ?
O22 Nb26 Nb3 129.2(2) . . ?
O38 Nb26 Nb21 83.4(2) . . ?
O38 Nb26 O26 155.3(3) . . ?
O38 Nb26 O37 89.8(3) . . ?
O38 Nb26 O33 79.2(3) . . ?
O38 Nb26 Nb3 25.8(3) . . ?
Nb3 Nb26 Nb21 63.87(10) . . ?
Nb7 Nb13 Nb19 60.22(3) . . ?
O71 Nb13 Nb7 84.60(17) . . ?
O71 Nb13 Nb19 122.18(18) . . ?
O71 Nb13 O68 76.8(2) . . ?
O71 Nb13 O70 75.8(2) . . ?
O68 Nb13 Nb7 122.27(18) . . ?
O68 Nb13 Nb19 85.08(19) . . ?
O68 Nb13 O70 75.9(2) . . ?
O34 Nb13 Nb7 33.0(2) . . ?
O34 Nb13 Nb19 83.2(2) . . ?
O34 Nb13 O71 90.2(3) . . ?
O34 Nb13 O68 154.2(3) . . ?
O34 Nb13 O70 79.3(3) . . ?
O77 Nb13 Nb7 83.8(2) . . ?
O77 Nb13 Nb19 32.8(2) . . ?
O77 Nb13 O71 153.7(3) . . ?
O77 Nb13 O68 89.7(3) . . ?
O77 Nb13 O34 92.8(3) . . ?
O77 Nb13 O70 79.0(3) . . ?
O70 Nb13 Nb7 46.48(14) . . ?
O70 Nb13 Nb19 46.46(14) . . ?
O76 Nb13 Nb7 136.9(3) . . ?
O76 Nb13 Nb19 136.1(3) . . ?
O76 Nb13 O71 101.3(3) . . ?
O76 Nb13 O68 100.4(3) . . ?
O76 Nb13 O34 103.9(3) . . ?
O76 Nb13 O77 103.4(3) . . ?
O76 Nb13 O70 175.7(3) . . ?
Nb1 Nb7 Nb22 59.92(2) . . ?
Nb1 Nb7 Nb19 90.56(3) . . ?
Nb13 Nb7 Nb1 62.13(2) . . ?
Nb13 Nb7 Nb22 91.18(3) . . ?
Nb13 Nb7 Nb19 59.95(3) . . ?
Nb19 Nb7 Nb22 60.02(3) . . ?
O73 Nb7 Nb1 30.77(17) . . ?
O73 Nb7 Nb22 81.53(19) . . ?
O73 Nb7 Nb13 80.18(18) . . ?
O73 Nb7 Nb19 121.24(18) . . ?
O73 Nb7 O34 84.6(3) . . ?
O73 Nb7 O70 75.0(2) . . ?
O34 Nb7 Nb1 81.44(18) . . ?
O34 Nb7 Nb22 122.95(19) . . ?
O34 Nb7 Nb13 31.82(18) . . ?
O34 Nb7 Nb19 82.14(19) . . ?
O34 Nb7 O70 77.6(2) . . ?
O72 Nb7 Nb1 79.51(19) . . ?
O72 Nb7 Nb22 31.45(19) . . ?
O72 Nb7 Nb13 122.63(19) . . ?
O72 Nb7 Nb19 81.0(2) . . ?
O72 Nb7 O73 87.7(3) . . ?
O72 Nb7 O34 154.3(3) . . ?
O72 Nb7 O70 76.8(2) . . ?
O70 Nb7 Nb1 44.28(14) . . ?
O70 Nb7 Nb22 45.40(16) . . ?
O70 Nb7 Nb13 45.85(16) . . ?
O70 Nb7 Nb19 46.29(14) . . ?
O79 Nb7 Nb1 122.7(2) . . ?
O79 Nb7 Nb22 81.2(2) . . ?
O79 Nb7 Nb13 80.0(2) . . ?
O79 Nb7 Nb19 32.1(2) . . ?
O79 Nb7 O73 153.3(3) . . ?
O79 Nb7 O34 87.9(3) . . ?
O79 Nb7 O72 88.1(3) . . ?
O79 Nb7 O70 78.4(3) . . ?
O74 Nb7 Nb1 133.6(2) . . ?
O74 Nb7 Nb22 134.4(3) . . ?
O74 Nb7 Nb13 134.5(3) . . ?
O74 Nb7 Nb19 135.8(2) . . ?
O74 Nb7 O73 102.9(3) . . ?
O74 Nb7 O34 102.7(3) . . ?
O74 Nb7 O72 102.9(3) . . ?
O74 Nb7 O70 177.9(3) . . ?
O74 Nb7 O79 103.7(3) . . ?
Nb11 Nb15 Nb23 60.66(5) . . ?
O37 Nb15 Nb11 87.70(18) . . ?
O37 Nb15 Nb23 125.0(2) . . ?
O37 Nb15 O60 78.9(3) . 2_665 ?
O37 Nb15 O33 77.9(3) . . ?
O37 Nb15 Nb25 119.9(2) . . ?
O60 Nb15 Nb11 122.4(2) 2_665 . ?
O60 Nb15 Nb23 82.45(19) 2_665 . ?
O60 Nb15 O33 76.2(3) 2_665 . ?
O60 Nb15 Nb25 89.6(2) 2_665 . ?
O40 Nb15 Nb11 135.7(2) . . ?
O40 Nb15 Nb23 132.8(3) . . ?
O40 Nb15 O37 101.7(3) . . ?
O40 Nb15 O60 101.9(3) . 2_665 ?
O40 Nb15 O33 178.1(3) . . ?
O40 Nb15 O39 102.3(3) . . ?
O40 Nb15 O31 100.3(4) . . ?
O40 Nb15 Nb25 138.3(3) . . ?
O33 Nb15 Nb11 46.19(17) . . ?
O33 Nb15 Nb23 47.39(18) . . ?
O33 Nb15 Nb25 42.3(2) . . ?
O39 Nb15 Nb11 33.7(2) . . ?
O39 Nb15 Nb23 85.3(2) . . ?
O39 Nb15 O37 90.7(3) . . ?
O39 Nb15 O60 155.1(3) . 2_665 ?
O39 Nb15 O33 79.6(3) . . ?
O39 Nb15 O31 93.3(4) . . ?
O39 Nb15 Nb25 76.0(3) . . ?
O31 Nb15 Nb11 82.8(3) . . ?
O31 Nb15 Nb23 32.5(3) . . ?
O31 Nb15 O37 156.2(3) . . ?
O31 Nb15 O60 87.9(3) . 2_665 ?
O31 Nb15 O33 79.8(3) . . ?
O31 Nb15 Nb25 39.5(3) . . ?
Nb12 Nb2 Nb18 61.73(2) . . ?
Nb12 Nb2 Nb9 59.99(3) . . ?
Nb12 Nb2 Nb5 90.64(3) . . ?
Nb18 Nb2 Nb9 90.30(3) . . ?
Nb18 Nb2 Nb5 59.64(3) . . ?
Nb9 Nb2 Nb5 59.75(3) . . ?
O6 Nb2 Nb12 31.62(18) . . ?
O6 Nb2 Nb18 81.59(19) . . ?
O6 Nb2 Nb9 81.46(19) . . ?
O6 Nb2 Nb5 122.25(19) . . ?
O6 Nb2 O10 76.7(3) . . ?
O10 Nb2 Nb12 45.11(17) . . ?
O10 Nb2 Nb18 44.73(15) . . ?
O10 Nb2 Nb9 45.60(15) . . ?
O10 Nb2 Nb5 45.55(17) . . ?
O9 Nb2 Nb12 81.1(2) . . ?
O9 Nb2 Nb18 31.7(2) . . ?
O9 Nb2 Nb9 122.0(2) . . ?
O9 Nb2 Nb5 81.5(2) . . ?
O9 Nb2 O6 86.1(3) . . ?
O9 Nb2 O10 76.4(2) . . ?
O46 Nb2 Nb12 122.0(2) . . ?
O46 Nb2 Nb18 78.6(2) . . ?
O46 Nb2 Nb9 81.3(2) . . ?
O46 Nb2 Nb5 31.4(2) . . ?
O46 Nb2 O6 153.6(3) . . ?
O46 Nb2 O10 76.9(3) . . ?
O46 Nb2 O9 86.2(3) . . ?
O19 Nb2 Nb12 79.7(2) . . ?
O19 Nb2 Nb18 122.1(2) . . ?
O19 Nb2 Nb9 31.8(2) . . ?
O19 Nb2 Nb5 81.1(2) . . ?
O19 Nb2 O6 86.8(3) . . ?
O19 Nb2 O10 77.4(3) . . ?
O19 Nb2 O9 153.8(3) . . ?
O19 Nb2 O46 89.0(3) . . ?
O7 Nb2 Nb12 134.1(3) . . ?
O7 Nb2 Nb18 134.9(3) . . ?
O7 Nb2 Nb9 134.8(3) . . ?
O7 Nb2 Nb5 135.3(3) . . ?
O7 Nb2 O6 102.5(4) . . ?
O7 Nb2 O10 179.1(4) . . ?
O7 Nb2 O9 103.2(3) . . ?
O7 Nb2 O46 103.9(4) . . ?
O7 Nb2 O19 103.0(4) . . ?
Nb23 Nb17 Nb21 62.18(5) . . ?
O26 Nb17 Nb21 84.58(19) . . ?
O26 Nb17 Nb23 124.31(17) . . ?
O26 Nb17 O33 76.1(2) . . ?
O60 Nb17 Nb21 122.03(19) 2_665 . ?
O60 Nb17 Nb23 84.14(18) 2_665 . ?
O60 Nb17 O26 77.4(3) 2_665 . ?
O60 Nb17 O33 75.5(3) 2_665 . ?
O33 Nb17 Nb21 46.68(18) . . ?
O33 Nb17 Nb23 48.33(18) . . ?
O25 Nb17 Nb21 32.4(2) . . ?
O25 Nb17 Nb23 84.3(2) . . ?
O25 Nb17 O26 89.6(3) . . ?
O25 Nb17 O60 153.4(3) . 2_665 ?
O25 Nb17 O33 79.0(3) . . ?
O27 Nb17 Nb21 137.9(3) . . ?
O27 Nb17 Nb23 134.3(3) . . ?
O27 Nb17 O26 100.7(3) . . ?
O27 Nb17 O60 99.7(4) . 2_665 ?
O27 Nb17 O33 174.6(3) . . ?
O27 Nb17 O25 105.5(4) . . ?
O27 Nb17 O29 102.9(4) . . ?
O29 Nb17 Nb21 84.1(3) . . ?
O29 Nb17 Nb23 31.4(3) . . ?
O29 Nb17 O26 154.7(3) . . ?
O29 Nb17 O60 89.7(3) . 2_665 ?
O29 Nb17 O33 79.6(3) . . ?
O29 Nb17 O25 92.8(4) . . ?
Nb12 Nb9 Nb24 62.16(2) . . ?
Nb12 Nb9 Nb2 59.71(3) . . ?
Nb12 Nb9 Nb5 90.76(3) . . ?
Nb24 Nb9 Nb2 90.96(3) . . ?
Nb5 Nb9 Nb24 59.89(3) . . ?
Nb5 Nb9 Nb2 60.22(3) . . ?
O5 Nb9 Nb12 31.48(19) . . ?
O5 Nb9 Nb24 80.6(2) . . ?
O5 Nb9 Nb2 82.0(2) . . ?
O5 Nb9 Nb5 122.13(19) . . ?
O5 Nb9 O16 84.4(3) . . ?
O5 Nb9 O10 76.3(3) . . ?
O16 Nb9 Nb12 81.4(2) . . ?
O16 Nb9 Nb24 32.04(18) . . ?
O16 Nb9 Nb2 122.92(18) . . ?
O16 Nb9 Nb5 82.36(19) . . ?
O16 Nb9 O10 77.2(2) . . ?
O10 Nb9 Nb12 44.95(17) . . ?
O10 Nb9 Nb24 45.30(16) . . ?
O10 Nb9 Nb2 45.68(16) . . ?
O10 Nb9 Nb5 45.82(17) . . ?
O17 Nb9 Nb12 122.9(2) . . ?
O17 Nb9 Nb24 79.4(2) . . ?
O17 Nb9 Nb2 82.0(2) . . ?
O17 Nb9 Nb5 32.1(2) . . ?
O17 Nb9 O5 154.1(3) . . ?
O17 Nb9 O16 87.4(3) . . ?
O17 Nb9 O10 77.9(3) . . ?
O17 Nb9 O19 89.2(4) . . ?
O19 Nb9 Nb12 79.3(2) . . ?
O19 Nb9 Nb24 122.6(2) . . ?
O19 Nb9 Nb2 31.7(2) . . ?
O19 Nb9 Nb5 81.4(2) . . ?
O19 Nb9 O5 87.8(3) . . ?
O19 Nb9 O16 154.5(3) . . ?
O19 Nb9 O10 77.3(3) . . ?
O18 Nb9 Nb12 134.1(3) . . ?
O18 Nb9 Nb24 133.0(3) . . ?
O18 Nb9 Nb2 136.1(3) . . ?
O18 Nb9 Nb5 135.2(3) . . ?
O18 Nb9 O5 102.6(4) . . ?
O18 Nb9 O16 101.0(3) . . ?
O18 Nb9 O10 178.0(4) . . ?
O18 Nb9 O17 103.1(4) . . ?
O18 Nb9 O19 104.4(4) . . ?
Nb16 Nb19 Nb22 59.58(2) . . ?
Nb16 Nb19 Nb13 61.91(3) . . ?
Nb16 Nb19 Nb7 90.04(3) . . ?
Nb13 Nb19 Nb22 91.12(3) . . ?
Nb13 Nb19 Nb7 59.83(3) . . ?
Nb7 Nb19 Nb22 60.04(3) . . ?
O77 Nb19 Nb16 80.1(2) . . ?
O77 Nb19 Nb22 121.86(18) . . ?
O77 Nb19 Nb13 30.87(17) . . ?
O77 Nb19 Nb7 81.95(19) . . ?
O77 Nb19 O70 76.5(2) . . ?
O77 Nb19 O67 83.6(3) . . ?
O70 Nb19 Nb16 43.81(14) . . ?
O70 Nb19 Nb22 45.41(16) . . ?
O70 Nb19 Nb13 45.78(16) . . ?
O70 Nb19 Nb7 46.24(14) . . ?
O67 Nb19 Nb16 31.84(19) . . ?
O67 Nb19 Nb22 81.97(19) . . ?
O67 Nb19 Nb13 80.6(2) . . ?
O67 Nb19 Nb7 121.8(2) . . ?
O67 Nb19 O70 75.6(2) . . ?
O69 Nb19 Nb16 79.2(2) . . ?
O69 Nb19 Nb22 31.3(2) . . ?
O69 Nb19 Nb13 122.4(2) . . ?
O69 Nb19 Nb7 81.0(2) . . ?
O69 Nb19 O77 153.1(3) . . ?
O69 Nb19 O70 76.7(3) . . ?
O69 Nb19 O67 87.8(3) . . ?
O69 Nb19 O79 88.0(3) . . ?
O79 Nb19 Nb16 121.5(2) . . ?
O79 Nb19 Nb22 80.7(2) . . ?
O79 Nb19 Nb13 79.4(2) . . ?
O79 Nb19 Nb7 31.5(2) . . ?
O79 Nb19 O77 88.3(3) . . ?
O79 Nb19 O70 77.7(2) . . ?
O79 Nb19 O67 153.2(3) . . ?
O78 Nb19 Nb16 135.4(3) . . ?
O78 Nb19 Nb22 133.8(3) . . ?
O78 Nb19 Nb13 135.1(3) . . ?
O78 Nb19 Nb7 134.5(3) . . ?
O78 Nb19 O77 104.3(3) . . ?
O78 Nb19 O70 178.9(4) . . ?
O78 Nb19 O67 103.7(4) . . ?
O78 Nb19 O69 102.5(4) . . ?
O78 Nb19 O79 103.0(4) . . ?
Nb18 Nb5 Nb24 61.84(3) . . ?
Nb18 Nb5 Nb2 59.82(3) . . ?
Nb18 Nb5 Nb9 90.57(3) . . ?
Nb24 Nb5 Nb2 90.96(3) . . ?
Nb24 Nb5 Nb9 60.09(3) . . ?
Nb9 Nb5 Nb2 60.02(3) . . ?
O13 Nb5 Nb18 80.2(2) . . ?
O13 Nb5 Nb24 31.4(2) . . ?
O13 Nb5 Nb2 122.2(2) . . ?
O13 Nb5 Nb9 82.5(2) . . ?
O13 Nb5 O10 76.6(3) . . ?
O10 Nb5 Nb18 44.84(15) . . ?
O10 Nb5 Nb24 45.41(16) . . ?
O10 Nb5 Nb2 45.57(16) . . ?
O10 Nb5 Nb9 45.75(15) . . ?
O11 Nb5 Nb18 31.4(2) . . ?
O11 Nb5 Nb24 80.7(2) . . ?
O11 Nb5 Nb2 81.5(2) . . ?
O11 Nb5 Nb9 121.9(2) . . ?
O11 Nb5 O13 84.0(3) . . ?
O11 Nb5 O10 76.1(3) . . ?
O46 Nb5 Nb18 78.9(2) . . ?
O46 Nb5 Nb24 122.5(2) . . ?
O46 Nb5 Nb2 31.6(2) . . ?
O46 Nb5 Nb9 81.7(2) . . ?
O46 Nb5 O13 153.5(3) . . ?
O46 Nb5 O10 77.1(3) . . ?
O46 Nb5 O11 86.5(3) . . ?
O46 Nb5 O17 89.7(3) . . ?
O17 Nb5 Nb18 122.3(2) . . ?
O17 Nb5 Nb24 79.4(2) . . ?
O17 Nb5 Nb2 81.6(3) . . ?
O17 Nb5 Nb9 31.8(2) . . ?
O17 Nb5 O13 87.9(3) . . ?
O17 Nb5 O10 77.5(3) . . ?
O17 Nb5 O11 153.6(3) . . ?
O12 Nb5 Nb18 134.5(3) . . ?
O12 Nb5 Nb24 133.5(3) . . ?
O12 Nb5 Nb2 135.5(3) . . ?
O12 Nb5 Nb9 135.0(3) . . ?
O12 Nb5 O13 102.2(4) . . ?
O12 Nb5 O10 178.7(4) . . ?
O12 Nb5 O11 103.1(4) . . ?
O12 Nb5 O46 104.0(4) . . ?
O12 Nb5 O17 103.2(4) . . ?
Nb26 Nb21 Nb17 61.82(3) . . ?
Nb26 Nb21 Nb11 60.75(4) . . ?
Nb11 Nb21 Nb17 89.34(5) . . ?
O33 Nb21 Nb26 44.47(17) . . ?
O33 Nb21 Nb17 44.85(16) . . ?
O33 Nb21 Nb11 44.66(16) . . ?
O33 Nb21 Nb25 44.19(19) . . ?
O23 Nb21 Nb26 31.0(2) . . ?
O23 Nb21 Nb17 80.0(2) . . ?
O23 Nb21 Nb11 83.5(2) . . ?
O23 Nb21 O33 75.4(3) . . ?
O23 Nb21 Nb25 119.0(2) . . ?
O25 Nb21 Nb26 80.5(2) . . ?
O25 Nb21 Nb17 31.2(2) . . ?
O25 Nb21 Nb11 120.5(2) . . ?
O25 Nb21 O33 75.9(3) . . ?
O25 Nb21 O23 83.9(3) . . ?
O25 Nb21 Nb25 87.9(3) . . ?
O35 Nb21 Nb26 78.6(3) . . ?
O35 Nb21 Nb17 121.5(3) . . ?
O35 Nb21 Nb11 32.3(3) . . ?
O35 Nb21 O33 76.7(3) . . ?
O35 Nb21 O23 87.2(4) . . ?
O35 Nb21 O25 152.5(3) . . ?
O35 Nb21 Nb25 73.8(3) . . ?
O28 Nb21 Nb26 121.3(3) . . ?
O28 Nb21 Nb17 78.6(3) . . ?
O28 Nb21 Nb11 78.6(3) . . ?
O28 Nb21 O33 76.8(3) . . ?
O28 Nb21 O23 152.1(3) . . ?
O28 Nb21 O25 87.0(4) . . ?
O28 Nb21 O35 88.9(4) . . ?
O28 Nb21 Nb25 34.1(3) . . ?
O24 Nb21 Nb26 133.8(4) . . ?
O24 Nb21 Nb17 135.1(4) . . ?
O24 Nb21 Nb11 135.6(4) . . ?
O24 Nb21 O33 178.3(4) . . ?
O24 Nb21 O23 102.9(4) . . ?
O24 Nb21 O25 103.9(4) . . ?
O24 Nb21 O35 103.4(5) . . ?
O24 Nb21 O28 104.8(4) . . ?
O24 Nb21 Nb25 137.5(4) . . ?
Nb25 Nb21 Nb26 88.00(10) . . ?
Nb25 Nb21 Nb17 64.21(11) . . ?
Nb15 Nb11 Nb21 92.37(6) . . ?
Nb15 Nb11 Nb23 61.32(5) . . ?
Nb21 Nb11 Nb23 61.96(6) . . ?
O33 Nb11 Nb15 45.46(18) . . ?
O33 Nb11 Nb21 46.93(18) . . ?
O33 Nb11 Nb23 47.75(18) . . ?
O39 Nb11 Nb15 32.9(2) . . ?
O39 Nb11 Nb21 124.9(2) . . ?
O39 Nb11 Nb23 85.3(3) . . ?
O39 Nb11 O33 78.0(3) . . ?
O39 Nb11 O38 82.9(3) . . ?
O39 Nb11 O35 155.7(3) . . ?
O38 Nb11 Nb15 81.0(2) . . ?
O38 Nb11 Nb21 81.3(2) . . ?
O38 Nb11 Nb23 123.9(2) . . ?
O38 Nb11 O33 76.2(3) . . ?
O35 Nb11 Nb15 124.6(3) . . ?
O35 Nb11 Nb21 32.6(3) . . ?
O35 Nb11 Nb23 85.6(3) . . ?
O35 Nb11 O33 79.2(3) . . ?
O35 Nb11 O38 83.6(4) . . ?
O32 Nb11 Nb15 82.3(3) . . ?
O32 Nb11 Nb21 83.7(3) . . ?
O32 Nb11 Nb23 33.2(3) . . ?
O32 Nb11 O33 80.9(3) . . ?
O32 Nb11 O39 91.5(4) . . ?
O32 Nb11 O38 157.0(4) . . ?
O32 Nb11 O35 93.1(4) . . ?
O36 Nb11 Nb15 133.4(3) . . ?
O36 Nb11 Nb21 134.0(3) . . ?
O36 Nb11 Nb23 137.4(4) . . ?
O36 Nb11 O33 174.8(4) . . ?
O36 Nb11 O39 100.5(4) . . ?
O36 Nb11 O38 98.7(4) . . ?
O36 Nb11 O35 101.4(4) . . ?
O36 Nb11 O32 104.2(5) . . ?
Nb17 Nb23 Nb15 62.09(3) . . ?
Nb17 Nb23 Nb11 90.06(6) . . ?
Nb11 Nb23 Nb15 58.02(6) . . ?
O33 Nb23 Nb15 43.58(17) . . ?
O33 Nb23 Nb17 45.52(16) . . ?
O33 Nb23 Nb11 44.58(16) . . ?
O31 Nb23 Nb15 30.8(2) . . ?
O31 Nb23 Nb17 80.8(2) . . ?
O31 Nb23 Nb11 79.2(3) . . ?
O31 Nb23 O33 74.3(3) . . ?
O31 Nb23 O32 85.5(4) . . ?
O29 Nb23 Nb15 81.4(2) . . ?
O29 Nb23 Nb17 30.9(2) . . ?
O29 Nb23 Nb11 120.9(2) . . ?
O29 Nb23 O33 76.4(3) . . ?
O29 Nb23 O31 86.1(4) . . ?
O29 Nb23 O32 151.3(4) . . ?
O29 Nb23 O28 88.5(4) . . ?
O32 Nb23 Nb15 77.4(3) . . ?
O32 Nb23 Nb17 120.4(3) . . ?
O32 Nb23 Nb11 30.4(3) . . ?
O32 Nb23 O33 74.9(3) . . ?
O28 Nb23 Nb15 118.7(3) . . ?
O28 Nb23 Nb17 79.2(3) . . ?
O28 Nb23 Nb11 77.9(3) . . ?
O28 Nb23 O33 75.2(3) . . ?
O28 Nb23 O31 149.4(3) . . ?
O28 Nb23 O32 85.0(4) . . ?
O30 Nb23 Nb15 137.5(3) . . ?
O30 Nb23 Nb17 138.7(3) . . ?
O30 Nb23 Nb11 131.1(3) . . ?
O30 Nb23 O33 175.4(3) . . ?
O30 Nb23 O31 107.1(4) . . ?
O30 Nb23 O29 108.0(4) . . ?
O30 Nb23 O32 100.7(4) . . ?
O30 Nb23 O28 103.2(4) . . ?
O26 Fe1 O37 76.5(3) 2_665 2_665 ?
O26 Fe1 O60 76.1(3) 2_665 . ?
O60 Fe1 O37 76.1(3) . 2_665 ?
O59 Fe1 O26 162.8(3) . 2_665 ?
O59 Fe1 O37 87.7(3) . 2_665 ?
O59 Fe1 O60 93.7(3) . . ?
O59 Fe1 O62 93.1(3) . . ?
O62 Fe1 O26 94.6(3) . 2_665 ?
O62 Fe1 O37 92.9(3) . 2_665 ?
O62 Fe1 O60 166.9(3) . . ?
O61 Fe1 O26 95.9(3) . 2_665 ?
O61 Fe1 O37 167.3(3) . 2_665 ?
O61 Fe1 O60 92.3(3) . . ?
O61 Fe1 O59 98.3(3) . . ?
O61 Fe1 O62 97.9(3) . . ?
O3 Fe4 Nb12 40.01(16) . 2_665 ?
O3 Fe4 O8 76.8(2) . 2_665 ?
O3 Fe4 O14 76.3(2) . 2_665 ?
O4 Fe4 Nb12 83.1(2) . 2_665 ?
O4 Fe4 O3 94.5(3) . . ?
O4 Fe4 O8 92.7(3) . 2_665 ?
O4 Fe4 O14 167.5(3) . 2_665 ?
O4 Fe4 O1 91.9(3) . . ?
O8 Fe4 Nb12 39.61(16) 2_665 2_665 ?
O14 Fe4 Nb12 84.44(17) 2_665 2_665 ?
O14 Fe4 O8 77.1(3) 2_665 2_665 ?
O1 Fe4 Nb12 127.7(2) . 2_665 ?
O1 Fe4 O3 164.8(3) . . ?
O1 Fe4 O8 89.2(3) . 2_665 ?
O1 Fe4 O14 95.1(3) . 2_665 ?
O2 Fe4 Nb12 138.4(3) . 2_665 ?
O2 Fe4 O3 98.7(3) . . ?
O2 Fe4 O4 99.7(4) . . ?
O2 Fe4 O8 167.2(4) . 2_665 ?
O2 Fe4 O14 90.2(4) . 2_665 ?
O2 Fe4 O1 93.8(4) . . ?
O43 Fe2 O51 76.9(2) . 2_665 ?
O43 Fe2 O41 76.7(3) . . ?
O41 Fe2 O51 76.4(2) . 2_665 ?
O44 Fe2 O43 93.7(3) . . ?
O44 Fe2 O51 92.7(3) . 2_665 ?
O44 Fe2 O41 166.7(3) . . ?
O40 Fe2 O43 163.8(3) . . ?
O40 Fe2 O51 88.0(3) . 2_665 ?
O40 Fe2 O41 94.2(3) . . ?
O40 Fe2 O44 92.9(3) . . ?
O42 Fe2 O43 97.0(5) . . ?
O42 Fe2 O51 169.4(3) . 2_665 ?
O42 Fe2 O41 93.9(4) . . ?
O42 Fe2 O44 96.4(4) . . ?
O42 Fe2 O40 96.9(5) . . ?
O71 Fe3 O64 75.8(2) 2_665 2_665 ?
O68 Fe3 O64 75.9(3) 2_665 2_665 ?
O68 Fe3 O71 77.0(3) 2_665 2_665 ?
O22 Fe3 O64 91.7(3) . 2_665 ?
O22 Fe3 O71 93.2(3) . 2_665 ?
O22 Fe3 O68 165.7(3) . 2_665 ?
O20 Fe3 O64 89.1(3) . 2_665 ?
O20 Fe3 O71 163.7(3) . 2_665 ?
O20 Fe3 O68 93.6(3) . 2_665 ?
O20 Fe3 O22 93.3(3) . . ?
O21 Fe3 O64 167.2(3) . 2_665 ?
O21 Fe3 O71 94.4(3) . 2_665 ?
O21 Fe3 O68 94.1(3) . 2_665 ?
O21 Fe3 O22 97.1(4) . . ?
O21 Fe3 O20 99.6(4) . . ?
Nb26 O26 Nb17 112.0(3) . . ?
Nb26 O26 Fe1 101.0(3) . 2_665 ?
Nb17 O26 Fe1 100.0(3) . 2_665 ?
Nb4 O54 Nb14 89.00(19) . . ?
Nb6 O54 Nb4 88.7(2) . . ?
Nb6 O54 Nb8 93.6(2) . . ?
Nb6 O54 Nb10 94.5(2) . . ?
Nb6 O54 Nb14 176.8(3) . . ?
Nb6 O54 Nb20 89.7(2) . . ?
Nb8 O54 Nb4 88.9(2) . . ?
Nb8 O54 Nb10 93.3(2) . . ?
Nb8 O54 Nb14 88.50(19) . . ?
Nb8 O54 Nb20 175.8(3) . . ?
Nb10 O54 Nb4 176.1(3) . . ?
Nb10 O54 Nb14 87.8(2) . . ?
Nb10 O54 Nb20 89.0(2) . . ?
Nb20 O54 Nb4 88.7(2) . . ?
Nb20 O54 Nb14 88.06(19) . . ?
Nb10 O43 Nb6 112.4(3) 2_665 2_665 ?
Fe2 O43 Nb6 99.9(3) . 2_665 ?
Fe2 O43 Nb10 100.0(3) . 2_665 ?
Nb6 O51 Nb8 112.0(3) . . ?
Nb6 O51 Fe2 99.5(2) . 2_665 ?
Nb8 O51 Fe2 99.5(3) . 2_665 ?
Nb1 O64 Fe3 98.8(3) . 2_665 ?
Nb16 O64 Nb1 111.2(3) . . ?
Nb16 O64 Fe3 98.8(3) . 2_665 ?
Nb8 O53 Nb4 114.7(3) . . ?
Nb1 O63 Nb22 114.3(3) . . ?
Nb12 O3 Nb24 112.7(3) 2_665 2_665 ?
Nb12 O3 Fe4 99.8(3) 2_665 . ?
Nb24 O3 Fe4 100.5(3) 2_665 . ?
Nb20 O50 Nb4 115.4(3) . . ?
Nb26 O37 Fe1 98.8(3) . 2_665 ?
Nb15 O37 Nb26 110.4(3) . . ?
Nb15 O37 Fe1 99.4(3) . 2_665 ?
Nb12 O4 Fe4 166.3(4) . . ?
Nb1 O73 Nb7 117.0(3) . . ?
Nb20 O75 Nb14 116.4(3) . . ?
Nb15 O60 Fe1 100.4(3) 2_665 . ?
Nb17 O60 Nb15 112.9(3) 2_665 2_665 ?
Nb17 O60 Fe1 100.0(3) 2_665 . ?
Nb12 O8 Nb18 112.1(3) . . ?
Nb12 O8 Fe4 98.6(2) . 2_665 ?
Nb18 O8 Fe4 98.9(3) . 2_665 ?
Nb1 O71 Nb13 112.5(3) . . ?
Nb1 O71 Fe3 101.2(3) . 2_665 ?
Nb13 O71 Fe3 99.6(3) . 2_665 ?
Nb8 O58 Nb14 114.3(3) . . ?
Nb8 O41 Fe2 100.3(3) 2_665 . ?
Nb10 O41 Nb8 112.9(3) 2_665 2_665 ?
Nb10 O41 Fe2 100.1(3) 2_665 . ?
Nb6 O47 Nb4 114.5(3) . . ?
Nb4 O80 Nb14 116.5(3) . . ?
Nb8 O59 Fe1 157.4(5) . . ?
Nb12 O6 Nb2 114.4(3) . . ?
Nb6 O45 Nb20 115.7(3) . . ?
Nb16 O68 Nb13 111.1(3) . . ?
Fe3 O68 Nb16 101.8(3) 2_665 . ?
Fe3 O68 Nb13 99.8(3) 2_665 . ?
Nb10 O56 Nb14 115.7(3) . . ?
Nb10 O49 Nb20 115.3(3) . . ?
Nb12 O5 Nb9 115.8(3) . . ?
Nb12 O5 Li5 118.9(4) . . ?
Nb9 O5 Li5 120.7(4) . . ?
Nb18 O14 Fe4 99.2(3) . 2_665 ?
Nb24 O14 Nb18 111.9(3) . . ?
Nb24 O14 Fe4 99.8(3) . 2_665 ?
Nb16 O66 Nb22 115.1(3) . . ?
Nb24 O13 Nb5 115.1(4) . . ?
Nb13 O34 Nb7 115.2(3) . . ?
Nb22 O72 Nb7 116.5(3) . . ?
Nb24 O16 Nb9 114.4(3) . . ?
Nb6 O44 Fe2 163.8(4) . . ?
Nb12 O10 Nb24 93.5(2) . . ?
Nb12 O10 Nb2 88.8(2) . . ?
Nb12 O10 Nb9 89.3(2) . . ?
Nb12 O10 Nb5 176.8(3) . . ?
Nb18 O10 Nb12 93.2(2) . . ?
Nb18 O10 Nb24 92.9(2) . . ?
Nb18 O10 Nb2 89.3(2) . . ?
Nb18 O10 Nb9 176.8(3) . . ?
Nb18 O10 Nb5 89.1(2) . . ?
Nb24 O10 Nb2 176.7(3) . . ?
Nb24 O10 Nb9 89.0(2) . . ?
Nb24 O10 Nb5 88.7(2) . . ?
Nb9 O10 Nb2 88.7(2) . . ?
Nb9 O10 Nb5 88.4(2) . . ?
Nb5 O10 Nb2 88.9(2) . . ?
Nb18 O11 Nb5 115.4(3) . . ?
Nb1 O62 Fe1 173.2(4) . . ?
Nb13 O77 Nb19 116.4(3) . . ?
Nb15 O40 Fe2 156.1(5) . . ?
Nb26 O33 Nb17 93.9(2) . . ?
Nb26 O33 Nb21 88.6(2) . . ?
Nb26 O33 Nb11 92.2(3) . . ?
Nb26 O33 Nb23 177.4(4) . . ?
Nb15 O33 Nb26 93.6(3) . . ?
Nb15 O33 Nb17 94.5(3) . . ?
Nb15 O33 Nb21 176.2(3) . . ?
Nb15 O33 Nb11 88.3(2) . . ?
Nb15 O33 Nb23 89.0(3) . . ?
Nb17 O33 Nb21 88.5(2) . . ?
Nb17 O33 Nb23 86.1(2) . . ?
Nb21 O33 Nb23 88.8(2) . . ?
Nb11 O33 Nb17 173.1(3) . . ?
Nb11 O33 Nb21 88.4(3) . . ?
Nb11 O33 Nb23 87.7(2) . . ?
Nb25 O33 Nb26 165.9(4) . . ?
Nb25 O33 Nb15 92.3(3) . . ?
Nb25 O33 Nb17 98.4(3) . . ?
Nb25 O33 Nb21 84.9(3) . . ?
Nb1 O70 Nb22 90.2(2) . . ?
Nb1 O70 Nb13 93.6(2) . . ?
Nb1 O70 Nb7 89.4(2) . . ?
Nb1 O70 Nb19 176.6(3) . . ?
Nb16 O70 Nb1 93.4(2) . . ?
Nb16 O70 Nb22 90.0(2) . . ?
Nb16 O70 Nb13 93.7(2) . . ?
Nb16 O70 Nb7 176.8(3) . . ?
Nb16 O70 Nb19 89.6(2) . . ?
Nb22 O70 Nb13 174.6(3) . . ?
Nb22 O70 Nb7 88.4(2) . . ?
Nb22 O70 Nb19 88.3(2) . . ?
Nb13 O70 Nb7 87.7(2) . . ?
Nb13 O70 Nb19 87.8(2) . . ?
Nb7 O70 Nb19 87.48(19) . . ?
Nb26 O23 Nb21 116.1(4) . . ?
Nb16 O1 Fe4 157.3(5) . . ?
Nb16 O67 Nb19 114.8(3) . . ?
Nb18 O9 Nb2 114.8(3) . . ?
Nb22 O69 Nb19 117.0(4) . . ?
Nb22 O69 Li1 123.1(5) . . ?
Nb19 O69 Li1 119.3(5) . . ?
Nb20 O48 Li16 132.5(7) . 8_756 ?
Nb5 O46 Nb2 117.0(4) . . ?
Nb10 O55 Li20 143.2(5) . 4_566 ?
Nb9 O17 Nb5 116.1(4) . . ?
Nb15 O39 Nb11 113.4(4) . . ?
Nb15 O39 Nb3 120.5(4) . . ?
Nb26 O22 Fe3 171.1(4) . . ?
Nb18 O20 Fe3 159.4(5) . . ?
Nb7 O79 Nb19 116.4(3) . . ?
Nb17 O25 Nb21 116.4(4) . . ?
Nb26 O38 Nb11 112.3(4) . . ?
Nb3 O38 Nb26 124.4(5) . . ?
Nb2 O19 Nb9 116.5(3) . . ?
Nb15 O31 Nb23 116.8(4) . . ?
Nb15 O31 Nb25 105.8(4) . . ?
Nb17 O29 Nb23 117.7(5) . . ?
Nb17 O29 Nb25 106.7(4) . . ?
Nb11 O35 Nb21 115.1(5) . . ?
Nb3 O35 Nb21 124.1(5) . . ?
Nb11 O32 Nb23 116.5(4) . . ?
Nb25 O32 Nb3 112.0(5) . . ?
Fe4 O2 Li5 119.0(5) . . ?
Nb21 O28 Nb23 119.2(4) . . ?
Nb25 O28 Nb21 109.5(4) . . ?
Nb26 Nb3 Nb25 86.28(14) . . ?
O39 Nb3 Nb26 80.8(2) . . ?
O39 Nb3 O32 73.2(4) . . ?
O39 Nb3 Nb25 71.7(3) . . ?
O38 Nb3 Nb26 29.8(3) . . ?
O38 Nb3 O39 87.4(4) . . ?
O38 Nb3 O35 95.6(5) . . ?
O38 Nb3 O32 140.0(4) . . ?
O38 Nb3 Nb25 115.9(3) . . ?
O35 Nb3 Nb26 81.4(3) . . ?
O35 Nb3 O39 137.7(5) . . ?
O35 Nb3 O32 78.0(5) . . ?
O35 Nb3 Nb25 69.1(4) . . ?
O32 Nb3 Nb26 111.0(3) . . ?
O32 Nb3 Nb25 25.0(2) . . ?
O36 Nb3 Nb26 158.0(6) . . ?
O36 Nb3 O39 100.0(5) . . ?
O36 Nb3 O38 128.3(7) . . ?
O36 Nb3 O35 110.5(5) . . ?
O36 Nb3 O32 90.0(6) . . ?
O36 Nb3 Nb25 115.0(6) . . ?
Nb15 Nb25 Nb3 65.35(13) . . ?
Nb21 Nb25 Nb15 96.28(14) . . ?
Nb21 Nb25 Nb3 65.12(14) . . ?
O33 Nb25 Nb15 45.4(2) . . ?
O33 Nb25 Nb21 50.9(2) . . ?
O33 Nb25 O29 74.5(3) . . ?
O33 Nb25 Nb3 52.6(2) . . ?
O31 Nb25 Nb15 34.8(2) . . ?
O31 Nb25 Nb21 128.2(3) . . ?
O31 Nb25 O33 78.3(3) . . ?
O31 Nb25 O29 73.5(4) . . ?
O31 Nb25 Nb3 93.8(3) . . ?
O29 Nb25 Nb15 78.6(2) . . ?
O29 Nb25 Nb21 82.9(3) . . ?
O29 Nb25 Nb3 127.1(3) . . ?
O32 Nb25 Nb15 87.6(4) . . ?
O32 Nb25 Nb21 97.3(5) . . ?
O32 Nb25 O33 94.8(5) . . ?
O32 Nb25 O31 96.0(5) . . ?
O32 Nb25 O29 166.1(5) . . ?
O32 Nb25 O28 107.8(6) . . ?
O32 Nb25 O30 106.2(5) . . ?
O32 Nb25 Nb3 43.0(4) . . ?
O28 Nb25 Nb15 130.3(3) . . ?
O28 Nb25 Nb21 36.4(3) . . ?
O28 Nb25 O33 85.6(4) . . ?
O28 Nb25 O31 152.3(5) . . ?
O28 Nb25 O29 80.6(5) . . ?
O28 Nb25 O30 95.9(4) . . ?
O28 Nb25 Nb3 94.0(4) . . ?
O30 Nb25 Nb15 125.6(3) . . ?
O30 Nb25 Nb21 131.9(3) . . ?
O30 Nb25 O33 157.4(4) . . ?
O30 Nb25 O31 90.9(4) . . ?
O30 Nb25 O29 83.4(4) . . ?
O30 Nb25 Nb3 149.1(3) . . ?
O69 Li1 Li8 132.4(7) . . ?
Li7 Li4 Li21 63.2(7) . . ?
O93 Li6 Li3 103.1(8) . 3_646 ?
O93 Li6 Li9 96.3(7) . . ?
Li9 Li6 Li3 66.1(7) . 3_646 ?
Li7 Li12 Li12 58.5(6) 2_665 2_665 ?
Li7 Li12 Li12 56.2(6) . 2_665 ?
Li7 Li12 Li7 58.2(10) 2_665 . ?
Li22 Li14 Li10 101.5(9) . . ?
O48 Li16 Li13 101.7(6) 8_755 5_766 ?
O48 Li16 Li2 82.7(6) 8_755 8_755 ?
Li2 Li16 Li13 63.9(5) 8_755 5_766 ?
O55 Li20 Li18 97.6(7) 4_466 3_646 ?
Li21 Li22 Li14 136.0(14) . . ?
Li23 Li3 Li6 103.5(9) 2_565 3_656 ?
O105 Li13 Li16 88.8(8) 4_566 5_766 ?
O105 Li13 Li11 108.3(10) 4_566 . ?
Li11 Li13 Li16 154.5(7) . 5_766 ?
Li4 Li7 Li12 133.7(9) . 2_665 ?
Li4 Li7 Li12 160.6(10) . . ?
Li4 Li7 Li7 121.2(7) . 2_665 ?
Li4 Li7 Li21 63.5(8) . . ?
Li12 Li7 Li12 65.3(9) 2_665 . ?
Li12 Li7 Li21 115.5(10) 2_665 . ?
Li12 Li7 Li21 115.8(8) . . ?
Li7 Li7 Li12 59.6(8) 2_665 . ?
Li7 Li7 Li12 62.2(6) 2_665 2_665 ?
Li7 Li7 Li21 175.2(6) 2_665 . ?
Li5 Li2 Li16 91.4(6) 8_756 8_756 ?
O5 Li5 Li2 146.0(5) . 8_755 ?
O2 Li5 O5 101.6(4) . . ?
O2 Li5 Li2 89.9(5) . 8_755 ?
Li22 Li21 Li4 74.3(8) . . ?
Li22 Li21 Li7 127.0(9) . . ?
Li7 Li21 Li4 53.2(6) . . ?

loop_
_geom_bond_atom_site_label_1
_geom_bond_atom_site_label_2
_geom_bond_distance
_geom_bond_site_symmetry_2
_geom_bond_publ_flag
Nb1 Nb22 3.3425(11) . ?
Nb1 Nb7 3.3449(10) . ?
Nb1 O64 2.053(6) . ?
Nb1 O63 1.940(7) . ?
Nb1 O73 1.920(6) . ?
Nb1 O71 2.070(6) . ?
Nb1 O62 1.814(6) . ?
Nb1 O70 2.335(6) . ?
Nb4 Nb6 3.3095(10) . ?
Nb4 Nb8 3.3238(11) . ?
Nb4 Nb20 3.3564(10) . ?
Nb4 O54 2.407(6) . ?
Nb4 O53 2.007(7) . ?
Nb4 O50 1.996(6) . ?
Nb4 O47 1.995(6) . ?
Nb4 O80 1.981(6) . ?
Nb4 O52 1.797(7) . ?
Nb6 Nb20 3.3320(11) . ?
Nb6 O54 2.328(5) . ?
Nb6 O43 2.083(6) 2_665 ?
Nb6 O51 2.048(7) . ?
Nb6 O47 1.940(6) . ?
Nb6 O45 1.930(6) . ?
Nb6 O44 1.779(6) . ?
Nb8 Nb14 3.3167(11) . ?
Nb8 O54 2.341(6) . ?
Nb8 O51 2.057(6) . ?
Nb8 O53 1.940(6) . ?
Nb8 O58 1.922(6) . ?
Nb8 O41 2.061(6) 2_665 ?
Nb8 O59 1.818(7) . ?
Nb10 Nb14 3.3239(10) . ?
Nb10 Nb20 3.3475(13) . ?
Nb10 O54 2.383(6) . ?
Nb10 O43 2.079(6) 2_665 ?
Nb10 O41 2.059(7) 2_665 ?
Nb10 O56 1.918(6) . ?
Nb10 O49 1.928(7) . ?
Nb10 O55 1.783(7) . ?
Nb12 Nb2 3.3268(12) . ?
Nb12 Nb9 3.3363(12) . ?
Nb12 Fe4 3.1697(15) 2_665 ?
Nb12 O3 2.068(6) 2_665 ?
Nb12 O4 1.807(7) . ?
Nb12 O8 2.044(6) . ?
Nb12 O6 1.916(7) . ?
Nb12 O5 1.935(7) . ?
Nb12 O10 2.357(7) . ?
Nb14 Nb20 3.3402(11) . ?
Nb14 O54 2.412(5) . ?
Nb14 O75 1.971(7) . ?
Nb14 O58 2.025(7) . ?
Nb14 O80 1.991(6) . ?
Nb14 O56 2.007(7) . ?
Nb14 O57 1.752(7) . ?
Nb16 Nb22 3.3196(11) . ?
Nb16 Nb19 3.3337(12) . ?
Nb16 O64 2.043(6) . ?
Nb16 O68 2.070(7) . ?
Nb16 O66 1.916(7) . ?
Nb16 O70 2.308(6) . ?
Nb16 O1 1.787(7) . ?
Nb16 O67 1.938(7) . ?
Nb18 Nb2 3.3299(11) . ?
Nb18 Nb5 3.3236(12) . ?
Nb18 O8 2.072(7) . ?
Nb18 O14 2.079(7) . ?
Nb18 O10 2.344(6) . ?
Nb18 O11 1.916(8) . ?
Nb18 O9 1.927(7) . ?
Nb18 O20 1.806(7) . ?
Nb20 O54 2.394(6) . ?
Nb20 O50 1.974(6) . ?
Nb20 O75 1.960(7) . ?
Nb20 O45 2.005(6) . ?
Nb20 O49 2.034(7) . ?
Nb20 O48 1.777(8) . ?
Nb22 Nb7 3.3482(12) . ?
Nb22 Nb19 3.3476(12) . ?
Nb22 O63 2.037(6) . ?
Nb22 O66 2.018(7) . ?
Nb22 O72 1.952(7) . ?
Nb22 O70 2.385(7) . ?
Nb22 O69 1.952(7) . ?
Nb22 O65 1.792(8) . ?
Nb24 Nb9 3.3399(12) . ?
Nb24 Nb5 3.3335(13) . ?
Nb24 O3 2.074(7) 2_665 ?
Nb24 O14 2.050(6) . ?
Nb24 O13 1.916(8) . ?
Nb24 O16 1.946(7) . ?
Nb24 O10 2.375(7) . ?
Nb24 O15 1.781(7) . ?
Nb26 Nb21 3.3299(13) . ?
Nb26 O26 2.062(6) . ?
Nb26 O37 2.067(7) . ?
Nb26 O33 2.333(7) . ?
Nb26 O23 1.911(7) . ?
Nb26 O22 1.811(7) . ?
Nb26 O38 1.951(7) . ?
Nb26 Nb3 3.236(6) . ?
Nb13 Nb7 3.3318(12) . ?
Nb13 Nb19 3.3359(13) . ?
Nb13 O71 2.073(6) . ?
Nb13 O68 2.091(7) . ?
Nb13 O34 1.942(7) . ?
Nb13 O77 1.910(7) . ?
Nb13 O70 2.393(7) . ?
Nb13 O76 1.769(8) . ?
Nb7 Nb19 3.3450(12) . ?
Nb7 O73 2.003(6) . ?
Nb7 O34 2.004(7) . ?
Nb7 O72 1.986(8) . ?
Nb7 O70 2.418(6) . ?
Nb7 O79 1.950(7) . ?
Nb7 O74 1.780(7) . ?
Nb15 Nb11 3.244(2) . ?
Nb15 Nb23 3.355(2) . ?
Nb15 O37 2.057(7) . ?
Nb15 O60 2.066(6) 2_665 ?
Nb15 O40 1.799(8) . ?
Nb15 O33 2.313(7) . ?
Nb15 O39 1.919(8) . ?
Nb15 O31 1.922(8) . ?
Nb15 Nb25 3.245(5) . ?
Nb2 Nb9 3.3469(12) . ?
Nb2 Nb5 3.3537(14) . ?
Nb2 O6 2.040(7) . ?
Nb2 O10 2.395(7) . ?
Nb2 O9 2.026(7) . ?
Nb2 O46 1.972(8) . ?
Nb2 O19 1.964(7) . ?
Nb2 O7 1.757(8) . ?
Nb17 Nb21 3.3439(15) . ?
Nb17 Nb23 3.2986(17) . ?
Nb17 O26 2.073(6) . ?
Nb17 O60 2.051(7) 2_665 ?
Nb17 O33 2.359(7) . ?
Nb17 O25 1.933(9) . ?
Nb17 O27 1.762(9) . ?
Nb17 O29 1.914(7) . ?
Nb9 Nb5 3.3377(12) . ?
Nb9 O5 2.003(8) . ?
Nb9 O16 2.028(7) . ?
Nb9 O10 2.392(6) . ?
Nb9 O17 1.957(8) . ?
Nb9 O19 1.972(8) . ?
Nb9 O18 1.779(7) . ?
Nb19 O77 2.016(7) . ?
Nb19 O70 2.420(6) . ?
Nb19 O67 2.019(7) . ?
Nb19 O69 1.975(8) . ?
Nb19 O79 1.985(7) . ?
Nb19 O78 1.771(7) . ?
Nb5 O13 2.033(8) . ?
Nb5 O10 2.395(7) . ?
Nb5 O11 2.016(8) . ?
Nb5 O46 1.962(8) . ?
Nb5 O17 1.976(7) . ?
Nb5 O12 1.755(8) . ?
Nb21 Nb11 3.331(2) . ?
Nb21 O33 2.434(7) . ?
Nb21 O23 2.014(8) . ?
Nb21 O25 2.001(9) . ?
Nb21 O35 1.980(9) . ?
Nb21 O28 1.965(9) . ?
Nb21 O24 1.793(10) . ?
Nb21 Nb25 3.124(6) . ?
Nb11 Nb23 3.334(2) . ?
Nb11 O33 2.342(7) . ?
Nb11 O39 1.962(8) . ?
Nb11 O38 2.103(9) . ?
Nb11 O35 1.966(9) . ?
Nb11 O32 1.883(11) . ?
Nb11 O36 1.830(10) . ?
Nb23 O33 2.470(7) . ?
Nb23 O31 2.018(9) . ?
Nb23 O29 1.941(10) . ?
Nb23 O32 2.037(11) . ?
Nb23 O28 2.013(10) . ?
Nb23 O30 1.736(7) . ?
Fe1 O26 2.081(7) 2_665 ?
Fe1 O37 2.144(6) 2_665 ?
Fe1 O60 2.103(7) . ?
Fe1 O59 1.951(7) . ?
Fe1 O62 1.962(6) . ?
Fe1 O61 1.905(7) . ?
Fe4 O3 2.075(7) . ?
Fe4 O4 1.959(7) . ?
Fe4 O8 2.137(6) 2_665 ?
Fe4 O14 2.120(7) 2_665 ?
Fe4 O1 1.967(7) . ?
Fe4 O2 1.926(8) . ?
Fe2 O43 2.072(7) . ?
Fe2 O51 2.119(6) 2_665 ?
Fe2 O41 2.089(6) . ?
Fe2 O44 1.974(7) . ?
Fe2 O40 1.945(8) . ?
Fe2 O42 1.892(9) . ?
Fe3 O64 2.180(7) 2_665 ?
Fe3 O71 2.090(6) 2_665 ?
Fe3 O68 2.063(7) 2_665 ?
Fe3 O22 1.953(7) . ?
Fe3 O20 1.952(7) . ?
Fe3 O21 1.915(8) . ?
O5 Li5 2.609(12) . ?
O33 Nb25 2.186(8) . ?
O69 Li1 2.677(16) . ?
O48 Li16 2.648(17) 8_756 ?
O55 Li20 2.663(19) 4_566 ?
O39 Nb3 2.164(10) . ?
O38 Nb3 1.705(10) . ?
O31 Nb25 2.144(10) . ?
O29 Nb25 2.364(11) . ?
O35 Nb3 1.953(10) . ?
O32 Nb3 2.444(13) . ?
O32 Nb25 1.517(12) . ?
O2 Li5 2.547(16) . ?
O28 Nb25 1.859(10) . ?
O36 Nb3 1.617(10) . ?
O30 Nb25 2.100(9) . ?
Nb3 Nb25 3.323(6) . ?
O93 Li6 2.62(2) . ?
O105 Li13 2.603(18) 4_466 ?
Li1 Li8 3.18(3) . ?
Li4 Li7 2.95(3) . ?
Li4 Li21 3.30(3) . ?
Li6 Li3 3.48(3) 3_646 ?
Li6 Li9 3.05(2) . ?
Li10 Li14 3.38(3) . ?
Li12 Li12 3.35(4) 2_665 ?
Li12 Li7 3.14(2) . ?
Li12 Li7 3.06(3) 2_665 ?
Li14 Li22 3.37(3) . ?
Li16 Li13 3.38(3) 5_766 ?
Li16 Li2 3.33(3) 8_755 ?
Li18 Li20 3.52(4) 3_656 ?
Li22 Li21 3.18(5) . ?
Li24 Li17 2.76(3) . ?
Li3 Li23 3.24(3) 2_565 ?
Li13 Li11 2.90(4) . ?
Li7 Li7 3.02(5) 2_665 ?
Li7 Li21 3.29(3) . ?
Li2 Li5 3.177(17) 8_756 ?

loop_
_geom_torsion_atom_site_label_1
_geom_torsion_atom_site_label_2
_geom_torsion_atom_site_label_3
_geom_torsion_atom_site_label_4
_geom_torsion
_geom_torsion_site_symmetry_1
_geom_torsion_site_symmetry_2
_geom_torsion_site_symmetry_3
_geom_torsion_site_symmetry_4
_geom_torsion_publ_flag
Nb4 Nb6 O44 Fe2 123.0(15) . . . . ?
Nb4 Nb8 O59 Fe1 -125.3(9) . . . . ?
Nb4 Nb20 O48 Li16 163.4(5) . . . 8_756 ?
Nb6 Nb20 O48 Li16 -108.7(7) . . . 8_756 ?
Nb10 Nb20 O48 Li16 -17.1(8) . . . 8_756 ?
Nb14 Nb8 O59 Fe1 -33.9(11) . . . . ?
Nb14 Nb10 O55 Li20 44.3(13) . . . 4_566 ?
Nb14 Nb20 O48 Li16 71.5(7) . . . 8_756 ?
Nb20 Nb6 O44 Fe2 32.1(18) . . . . ?
Nb20 Nb10 O55 Li20 139.1(10) . . . 4_566 ?
Nb22 Nb16 O1 Fe4 -123.2(11) . . . . ?
Nb26 O38 Nb3 O39 -75.9(6) . . . . ?
Nb26 O38 Nb3 O35 61.8(6) . . . . ?
Nb26 O38 Nb3 O32 -16.2(11) . . . . ?
Nb26 O38 Nb3 O36 -176.6(6) . . . . ?
Nb26 O38 Nb3 Nb25 -7.7(7) . . . . ?
Nb15 Nb11 O32 Nb23 47.3(5) . . . . ?
Nb2 Nb12 O4 Fe4 120.3(16) . . . . ?
Nb2 Nb18 O20 Fe3 -125.6(12) . . . . ?
Nb9 Nb12 O4 Fe4 29.6(19) . . . . ?
Nb19 Nb16 O1 Fe4 -32.6(14) . . . . ?
Nb5 Nb18 O20 Fe3 -33.6(15) . . . . ?
Nb21 Nb11 O32 Nb23 -45.9(5) . . . . ?
Nb21 O28 Nb25 Nb15 24.6(9) . . . . ?
Nb21 O28 Nb25 O33 15.8(5) . . . . ?
Nb21 O28 Nb25 O31 70.0(13) . . . . ?
Nb21 O28 Nb25 O29 90.8(5) . . . . ?
Nb21 O28 Nb25 O32 -77.8(7) . . . . ?
Nb21 O28 Nb25 O30 173.1(5) . . . . ?
Nb21 O28 Nb25 Nb3 -36.2(5) . . . . ?
Nb11 Nb15 O40 Fe2 -118.9(9) . . . . ?
Nb23 Nb15 O40 Fe2 -29.3(12) . . . . ?
Fe4 Nb12 O4 Fe4 -101.5(17) 2_665 . . . ?
O43 Nb6 O44 Fe2 -59.8(16) 2_665 . . . ?
O43 Nb10 O55 Li20 -127.5(11) 2_665 . . 4_566 ?
O51 Nb6 O44 Fe2 -139.9(16) . . . . ?
O51 Nb8 O59 Fe1 140.2(9) . . . . ?
O64 Nb16 O1 Fe4 141.0(12) . . . . ?
O53 Nb8 O59 Fe1 -127.3(10) . . . . ?
O3 Nb12 O4 Fe4 -61.5(17) 2_665 . . . ?
O50 Nb20 O48 Li16 163.4(6) . . . 8_756 ?
O37 Nb15 O40 Fe2 142.3(10) . . . . ?
O75 Nb20 O48 Li16 70.8(7) . . . 8_756 ?
O60 Nb15 O40 Fe2 61.4(10) 2_665 . . . ?
O8 Nb12 O4 Fe4 -142.4(16) . . . . ?
O8 Nb18 O20 Fe3 140.0(13) . . . . ?
O58 Nb8 O59 Fe1 -31.0(10) . . . . ?
O41 Nb8 O59 Fe1 59.7(10) 2_665 . . . ?
O41 Nb10 O55 Li20 -48.7(11) 2_665 . . 4_566 ?
O47 Nb6 O44 Fe2 125.7(16) . . . . ?
O6 Nb12 O4 Fe4 123.6(17) . . . . ?
O45 Nb6 O44 Fe2 31.3(17) . . . . ?
O45 Nb20 O48 Li16 -106.3(7) . . . 8_756 ?
O68 Nb16 O1 Fe4 60.5(12) . . . . ?
O56 Nb10 O55 Li20 43.7(12) . . . 4_566 ?
O49 Nb10 O55 Li20 140.5(11) . . . 4_566 ?
O49 Nb20 O48 Li16 -19.5(7) . . . 8_756 ?
O5 Nb12 O4 Fe4 29.3(17) . . . . ?
O14 Nb18 O20 Fe3 58.6(13) . . . . ?
O66 Nb16 O1 Fe4 -125.4(12) . . . . ?
O11 Nb18 O20 Fe3 -33.4(14) . . . . ?
O33 Nb11 O32 Nb23 1.4(5) . . . . ?
O67 Nb16 O1 Fe4 -31.1(12) . . . . ?
O9 Nb18 O20 Fe3 -127.8(13) . . . . ?
O39 Nb15 O40 Fe2 -124.4(10) . . . . ?
O39 Nb11 O32 Nb23 79.0(5) . . . . ?
O38 Nb11 O32 Nb23 3.6(14) . . . . ?
O31 Nb15 O40 Fe2 -28.6(11) . . . . ?
O35 Nb11 O32 Nb23 -77.2(5) . . . . ?
O36 Nb11 O32 Nb23 -179.8(5) . . . . ?
Nb3 O32 Nb25 Nb15 -55.4(5) . . . . ?
Nb3 O32 Nb25 Nb21 40.6(5) . . . . ?
Nb3 O32 Nb25 O33 -10.5(6) . . . . ?
Nb3 O32 Nb25 O31 -89.2(5) . . . . ?
Nb3 O32 Nb25 O29 -49(3) . . . . ?
Nb3 O32 Nb25 O28 76.4(6) . . . . ?
Nb3 O32 Nb25 O30 178.2(4) . . . . ?
Nb25 Nb15 O40 Fe2 -41.7(12) . . . . ?

loop_
_platon_squeeze_void_nr
_platon_squeeze_void_average_x
_platon_squeeze_void_average_y
_platon_squeeze_void_average_z
_platon_squeeze_void_volume
_platon_squeeze_void_count_electrons
_platon_squeeze_void_content
1 0.431 -0.069 0.000 4062 982 ' '
2 0.963 0.037 0.500 4062 982 ' '
3 0.250 0.250 0.286 19 8 ' '
4 0.250 0.250 0.786 19 8 ' '
5 0.750 0.750 0.214 20 8 ' '
6 0.750 0.750 0.714 20 8 ' '

loop_
_exptl_oxdiff_crystal_face_indexfrac_h
_exptl_oxdiff_crystal_face_indexfrac_k
_exptl_oxdiff_crystal_face_indexfrac_l
_exptl_oxdiff_crystal_face_x
_exptl_oxdiff_crystal_face_y
_exptl_oxdiff_crystal_face_z
-3.8237 -2.7675 26.9670 -0.0021 0.1217 0.9926
9.6938 -15.7255 -1.4172 0.0007 -1.0000 0.0000
-10.9891 -13.9121 -1.2045 -0.9704 -0.0005 0.2416
-0.0155 1.3376 -28.1384 -0.2427 -0.0012 -0.9701
10.9829 13.9495 0.2665 0.9618 0.0004 -0.2737
2.0321 0.9817 28.0187 0.4104 -0.0077 0.9167
-8.9739 15.9735 -0.8860 0.0193 0.9722 -0.0897
